data_7135806
loop_
_publ_author_name
'Zhang, Yan'
'Yau, Hei Tung'
'Chen, Qi-Fa'
'Deng, Yulin'
'Ying, Zhuoliang'
'Lee, Seungkyu'
'Au-Yeung, Ho Yu'
'Tse, Edmund C. M.'

_publ_section_title
;
 Tuning the Interlocking in Partially Saturated Copper(I) Rotaxane
 Complexes for O2-to-H2O Electrocatalytic Reduction
;
_journal_name_full 'Chemical Communications'
_journal_paper_doi 10.1039/D6CC02558G
_journal_year 2026
_chemical_formula_moiety 'C118 H141 Cu N5 O7, F6 P, 3(C2 H3 N)'
_chemical_formula_sum 'C124 H150 Cu F6 N8 O7 P'
_chemical_formula_weight 2073.02
_chemical_name_systematic CuN3_Complex
_space_group_crystal_system monoclinic
_space_group_IT_number 14
_space_group_name_Hall '-P 2ybc'
_space_group_name_H-M_alt 'P 1 21/c 1'
_atom_sites_solution_hydrogens geom
_atom_sites_solution_primary dual
_audit_creation_date 2025-05-05
_audit_creation_method
;
Olex2 1.5
(compiled 2025.02.27 svn.r83f5de26 for OlexSys, GUI svn.r7172)
;
_audit_update_record
;
2025-06-07 deposited with the CCDC.	2026-05-11 downloaded from the CCDC.
;
_cell_angle_alpha 90
_cell_angle_beta 92.404(5)
_cell_angle_gamma 90
_cell_formula_units_Z 4
_cell_length_a 34.636(7)
_cell_length_b 16.348(3)
_cell_length_c 20.073(4)
_cell_measurement_reflns_used 9826
_cell_measurement_temperature 100.00
_cell_measurement_theta_max 49
_cell_measurement_theta_min 2
_cell_volume 11356(4)
_computing_molecular_graphics 'Olex2 1.5 (Dolomanov et al., 2009)'
_computing_publication_material 'Olex2 1.5 (Dolomanov et al., 2009)'
_computing_structure_refinement 'SHELXL 2019/3 (Sheldrick, 2015)'
_computing_structure_solution 'SHELXT  (Sheldrick, 2015)'
_diffrn_ambient_temperature 100.00
_diffrn_measured_fraction_theta_full 0.975
_diffrn_measured_fraction_theta_max 0.975
_diffrn_measurement_device_type 'Bruker D8'
_diffrn_radiation_type MoK\a
_diffrn_radiation_wavelength 0.71073
_diffrn_reflns_av_unetI/netI 0.0622
_diffrn_reflns_Laue_measured_fraction_full 0.975
_diffrn_reflns_Laue_measured_fraction_max 0.975
_diffrn_reflns_limit_h_max 40
_diffrn_reflns_limit_h_min -40
_diffrn_reflns_limit_k_max 19
_diffrn_reflns_limit_k_min 0
_diffrn_reflns_limit_l_max 23
_diffrn_reflns_limit_l_min 0
_diffrn_reflns_number 18427
_diffrn_reflns_point_group_measured_fraction_full 0.975
_diffrn_reflns_point_group_measured_fraction_max 0.975
_diffrn_reflns_theta_full 24.499
_diffrn_reflns_theta_max 24.499
_diffrn_reflns_theta_min 1.378
_exptl_absorpt_coefficient_mu 0.275
_exptl_crystal_colour 'dull light colourless'
_exptl_crystal_colour_lustre dull
_exptl_crystal_colour_modifier light
_exptl_crystal_colour_primary colourless
_exptl_crystal_density_diffrn 1.213
_exptl_crystal_description block
_exptl_crystal_F_000 4416
_exptl_crystal_size_max 0.4
_exptl_crystal_size_mid 0.2
_exptl_crystal_size_min 0.2
_refine_diff_density_max 0.970
_refine_diff_density_min -1.028
_refine_diff_density_rms 0.116
_refine_ls_extinction_coef 0.0168(10)
_refine_ls_extinction_expression Fc^*^=kFc[1+0.001xFc^2^\l^3^/sin(2\q)]^-1/4^
_refine_ls_extinction_method 'SHELXL-2019/2 (Sheldrick 2019)'
_refine_ls_goodness_of_fit_ref 1.223
_refine_ls_hydrogen_treatment constr
_refine_ls_matrix_type full
_refine_ls_number_parameters 1322
_refine_ls_number_reflns 18427
_refine_ls_number_restraints 11
_refine_ls_restrained_S_all 1.223
_refine_ls_R_factor_all 0.1874
_refine_ls_R_factor_gt 0.1500
_refine_ls_shift/su_max 0.000
_refine_ls_shift/su_mean 0.000
_refine_ls_structure_factor_coef Fsqd
_refine_ls_weighting_details 'w=1/[\s^2^(Fo^2^)+107.8027P] where P=(Fo^2^+2Fc^2^)/3'
_refine_ls_weighting_scheme calc
_refine_ls_wR_factor_gt 0.3039
_refine_ls_wR_factor_ref 0.3263
_reflns_Friedel_coverage 0.000
_reflns_number_gt 14531
_reflns_number_total 18427
_reflns_threshold_expression 'I > 2\s(I)'
_cod_data_source_file d6cc02558g2.cif
_cod_data_source_block 3
_cod_database_code 7135806
_shelx_shelxl_version_number 2019/3
_shelx_space_group_comment
;
The symmetry employed for this shelxl refinement is uniquely defined
by the following loop, which should always be used as a source of
symmetry information in preference to the above space-group names.
They are only intended as comments.
;
_olex2_refinement_description
;
1. Twinned data refinement
 Scales: 0.731(3)
 0.269(3)
2. Fixed Uiso
 At 1.2 times of:
  All C(H) groups, All C(H,H) groups
 At 1.5 times of:
  All C(H,H,H) groups
3. Restrained distances
 C03G-C03I
 1.5 with sigma of 0.01
 C03B-C03D
 1.5 with sigma of 0.02
 C03N-C03P
 1.5 with sigma of 0.02
 C03P-C03N
 1.5 with sigma of 0.02
 C03N-C03M
 1.5 with sigma of 0.01
 C03H-C03B
 1.5 with sigma of 0.02
 C028-C01Y
 1.5 with sigma of 0.02
 C02L-C034
 1.5 with sigma of 0.02
 C03G-C01Z
 1.5 with sigma of 0.02
 C00T-C02Z
 1.5 with sigma of 0.02
4. Rigid bond restraints
 C01L, C042
 with sigma for 1-2 distances of 0.01 and sigma for 1-3 distances of 0.02
5. Uiso/Uaniso restraints and constraints
Uanis(C03Y) = Uanis(C042)
Uanis(C03X) = Uanis(C03S)
Uanis(C03W) = Uanis(C02Q)
Uanis(C041) = Uanis(C01L)
6. Others
 Fixed Z: C041(0.51031)
7.a Secondary CH2 refined with riding coordinates:
 C013(H01A,H01B), C015(H01C,H01D), C01K(H01N,H01O), C01Q(H01Q,H01R), C01Y(H01X,
 H01Y), C023(H02A,H02B), C025(H02C,H02D), C028(H02E,H02F), C02A(H02G,H02H),
 C02B(H02I,H02J), C02I(H02P,H02Q), C02J(H02R,H02S), C02K(H02T,H02U), C02L(H02V,
 H02W), C02R(H1,H), C02S(H2,HA), C02Y(H6,HB), C032(H03A,H03B), C034(H03C,H03D),
 C03F(H03K,H03L)
7.b Aromatic/amide H refined with riding coordinates:
 C00L(H00L), C00P(H00P), C00S(H00S), C00U(H00U), C00V(H00V), C00Y(H00Y),
 C014(H014), C016(H016), C019(H019), C01A(H01E), C01B(H01F), C01C(H01G),
 C01D(H01H), C01F(H01I), C01G(H01J), C01H(H01K), C01I(H01L), C01J(H01M),
 C01M(H01P), C01R(H01S), C01T(H01T), C01U(H01U), C01V(H01V), C01W(H01W),
 C020(H020), C022(H022), C024(H024), C027(H027), C029(H029), C02C(H02K),
 C02D(H02L), C02E(H02M), C02F(H02N), C02H(H02O), C02M(H02X), C02N(H02Y),
 C02O(H02Z), C02P(H02), C02U(H3), C02V(H4), C02W(H5), C030(H030), C031(H031),
 C035(H035), C036(H036), C038(H038), C039(H039)
7.c Idealised Me refined as rotating group:
 C03C(H14,HC,HD), C03D(H03E,H03F,H03G), C03E(H03H,H03I,H03J), C03H(H03M,H03N,
 H03O), C03I(H03P,H03Q,H03R), C03J(H03S,H03T,H03U), C03K(H03V,H03W,H03X),
 C03L(H03Y,HE,HF), C03M(H03Z,HG,HH), C03O(H03,HI,HJ), C03P(H7,HK,HL), C03Q(H8,
 HM,HN), C03R(H9,HO,HP), C03S(H10,HQ,HR), C03V(H15,HS,HT), C03W(H11,HU,HV),
 C03X(H12,HW,HX), C03Y(H13,HY,HZ), C041(H04A,H04B,H04C), C042(H04D,H04E,H04F),
 C3(H3A,H3B,H3C)
;
_olex2_submission_special_instructions 'No special instructions were received'

loop_
_space_group_symop_operation_xyz
'x, y, z'
'-x, y+1/2, -z+1/2'
'-x, -y, -z'
'x, -y-1/2, z-1/2'

loop_
_atom_site_label
_atom_site_type_symbol
_atom_site_fract_x
_atom_site_fract_y
_atom_site_fract_z
_atom_site_U_iso_or_equiv
_atom_site_adp_type
_atom_site_occupancy
_atom_site_site_symmetry_order
_atom_site_calc_flag
_atom_site_refinement_flags_posn
_atom_site_refinement_flags_adp
_atom_site_refinement_flags_occupancy
_atom_site_disorder_assembly
_atom_site_disorder_group
Cu01 Cu 0.56676(4) 0.11906(6) 0.48892(5) 0.0325(4) Uani 1 1 d . . . . .
P002 P 0.57579(10) 0.62328(17) 0.47634(17) 0.0542(9) Uani 1 1 d . . . . .
O003 O 0.61327(19) 0.1789(4) 0.4091(3) 0.0342(15) Uani 1 1 d . . . . .
O004 O 0.5731(2) 0.3977(4) 0.2508(3) 0.0460(18) Uani 1 1 d . . . . .
O005 O 0.6259(2) 0.5812(4) 0.8605(3) 0.0428(17) Uani 1 1 d . . . . .
O006 O 0.7228(2) 0.1787(5) 0.3182(3) 0.0445(18) Uani 1 1 d . . . . .
N007 N 0.5533(3) 0.3545(4) 0.5365(4) 0.0354(19) Uani 1 1 d . . . . .
N008 N 0.5642(2) 0.2340(4) 0.4990(3) 0.0300(17) Uani 1 1 d . . . . .
O009 O 0.7041(2) 0.4323(4) 0.4313(3) 0.0460(18) Uani 1 1 d . . . . .
O00A O 0.4707(2) 0.0960(4) 0.3257(3) 0.0431(18) Uani 1 1 d . . . . .
O00B O 0.6766(2) 0.1329(4) 0.6260(3) 0.0465(18) Uani 1 1 d . . . . .
F00C F 0.6007(2) 0.5597(4) 0.5213(4) 0.074(2) Uani 1 1 d . . . . .
F00D F 0.5397(2) 0.6066(5) 0.5193(4) 0.083(2) Uani 1 1 d . . . . .
F00E F 0.5628(4) 0.5503(4) 0.4283(4) 0.107(4) Uani 1 1 d . . . . .
N00F N 0.5397(2) 0.0223(5) 0.4483(4) 0.0344(18) Uani 1 1 d . . . . .
N00G N 0.5468(3) 0.2746(5) 0.5481(4) 0.0374(19) Uani 1 1 d . . . . .
N00H N 0.5993(2) 0.0306(5) 0.5346(4) 0.0362(19) Uani 1 1 d . . . . .
F00I F 0.5517(3) 0.6839(4) 0.4296(4) 0.082(2) Uani 1 1 d . . . . .
C00J C 0.6564(3) 0.6129(6) 0.8955(4) 0.034(2) Uani 1 1 d . . . . .
C00K C 0.7402(3) 0.8986(6) 1.1472(5) 0.036(2) Uani 1 1 d . . . . .
C00L C 0.9272(3) 0.0128(7) 0.5369(5) 0.042(3) Uani 1 1 d . . . . .
H00L H 0.942781 0.009516 0.576814 0.051 Uiso 1 1 calc R U . . .
C00M C 0.7590(3) 0.1740(6) 0.3486(5) 0.038(2) Uani 1 1 d . . . . .
C00N C 0.5881(3) -0.0457(6) 0.5191(4) 0.032(2) Uani 1 1 d . . . . .
C00O C 0.5537(3) -0.0496(5) 0.4715(5) 0.036(2) Uani 1 1 d . . . . .
C00P C 0.7972(3) 0.6597(6) 0.9069(4) 0.034(2) Uani 1 1 d . . . . .
H00P H 0.788213 0.605135 0.911347 0.041 Uiso 1 1 calc R U . . .
C00Q C 0.5820(3) 0.2896(5) 0.4605(4) 0.030(2) Uani 1 1 d . . . . .
C00R C 0.8036(3) 0.4987(6) 1.1402(5) 0.039(2) Uani 1 1 d . . . . .
C00S C 0.5742(3) 0.3666(5) 0.4846(4) 0.029(2) Uani 1 1 d . . . . .
H00S H 0.582211 0.417614 0.467246 0.035 Uiso 1 1 calc R U . . .
C00T C 0.8900(3) 0.0963(5) 0.4578(5) 0.036(2) Uani 1 1 d D . . . .
C00U C 0.8116(3) 0.5929(6) 1.0466(4) 0.037(2) Uani 1 1 d . . . . .
H00U H 0.827522 0.612045 1.012436 0.044 Uiso 1 1 calc R U . . .
C00V C 0.6679(3) 0.6933(6) 0.8938(5) 0.038(2) Uani 1 1 d . . . . .
H00V H 0.653554 0.731580 0.867150 0.046 Uiso 1 1 calc R U . . .
C00W C 0.5091(3) 0.0212(6) 0.4054(4) 0.033(2) Uani 1 1 d . . . . .
C00X C 0.9068(3) 0.2069(6) 0.3768(5) 0.037(2) Uani 1 1 d . . . . .
C00Y C 0.8211(3) 0.6795(7) 0.8559(5) 0.041(2) Uani 1 1 d . . . . .
H00Y H 0.828583 0.637419 0.826530 0.049 Uiso 1 1 calc R U . . .
C00Z C 0.7589(3) 0.6949(5) 1.0094(4) 0.031(2) Uani 1 1 d . . . . .
C010 C 0.9186(3) -0.0598(6) 0.5019(5) 0.038(2) Uani 1 1 d . . . . .
C011 C 0.7862(3) 0.7203(6) 0.9524(4) 0.034(2) Uani 1 1 d . . . . .
C012 C 0.8608(3) 0.7802(7) 0.7891(5) 0.046(3) Uani 1 1 d . . . . .
C013 C 0.5691(3) 0.4336(5) 0.6378(4) 0.032(2) Uani 1 1 d . . . . .
H01A H 0.577438 0.382332 0.660421 0.039 Uiso 1 1 calc R U . . .
H01B H 0.591840 0.457207 0.616510 0.039 Uiso 1 1 calc R U . . .
C014 C 0.7004(3) 0.7187(6) 0.9311(4) 0.038(2) Uani 1 1 d . . . . .
H014 H 0.708342 0.774271 0.928763 0.045 Uiso 1 1 calc R U . . .
C015 C 0.5707(3) 0.5871(6) 0.7843(5) 0.038(2) Uani 1 1 d . . . . .
H01C H 0.557772 0.550916 0.816076 0.046 Uiso 1 1 calc R U . . .
H01D H 0.550954 0.624886 0.764705 0.046 Uiso 1 1 calc R U . . .
C016 C 0.8948(3) -0.0511(6) 0.4445(5) 0.037(2) Uani 1 1 d . . . . .
H016 H 0.887544 -0.098151 0.419190 0.045 Uiso 1 1 calc R U . . .
C017 C 0.5434(3) 0.3469(6) 0.2677(4) 0.033(2) Uani 1 1 d . . . . .
C018 C 0.8806(3) 0.2470(6) 0.4847(5) 0.038(2) Uani 1 1 d . . . . .
C019 C 0.7821(3) 0.8040(6) 1.0918(5) 0.041(2) Uani 1 1 d . . . . .
H019 H 0.807506 0.784175 1.086134 0.049 Uiso 1 1 calc R U . . .
C01A C 0.7670(3) 0.5364(7) 1.1481(5) 0.041(2) Uani 1 1 d . . . . .
H01E H 0.750936 0.517539 1.182018 0.050 Uiso 1 1 calc R U . . .
C01B C 0.8252(3) 0.5287(7) 1.0885(5) 0.041(2) Uani 1 1 d . . . . .
H01F H 0.849752 0.505287 1.081194 0.049 Uiso 1 1 calc R U . . .
C01C C 0.8067(3) 0.1357(6) 0.4320(5) 0.038(2) Uani 1 1 d . . . . .
H01G H 0.812761 0.108790 0.473074 0.046 Uiso 1 1 calc R U . . .
C01D C 0.7988(4) 0.7995(7) 0.9407(5) 0.050(3) Uani 1 1 d . . . . .
H01H H 0.791517 0.842202 0.969715 0.060 Uiso 1 1 calc R U . . .
C01E C 0.4848(3) 0.2360(6) 0.2909(5) 0.043(3) Uani 1 1 d . . . . .
C01F C 0.6779(3) 0.5568(6) 0.9341(5) 0.037(2) Uani 1 1 d . . . . .
H01I H 0.670684 0.500752 0.934131 0.045 Uiso 1 1 calc R U . . .
C01G C 0.7693(3) 0.1345(6) 0.4078(5) 0.042(2) Uani 1 1 d . . . . .
H01J H 0.750196 0.106477 0.431676 0.050 Uiso 1 1 calc R U . . .
C01H C 0.5201(3) 0.3580(6) 0.3220(5) 0.043(3) Uani 1 1 d . . . . .
H01K H 0.523363 0.404563 0.349944 0.051 Uiso 1 1 calc R U . . .
C01I C 0.5375(3) 0.2808(6) 0.2245(4) 0.039(2) Uani 1 1 d . . . . .
H01L H 0.553604 0.272767 0.187806 0.047 Uiso 1 1 calc R U . . .
C01J C 0.7104(3) 0.5831(6) 0.9730(5) 0.034(2) Uani 1 1 d . . . . .
H01M H 0.724582 0.545017 1.000018 0.041 Uiso 1 1 calc R U . . .
C01K C 0.6511(3) 0.4519(7) 0.2887(5) 0.042(3) Uani 1 1 d . . . . .
H01N H 0.652622 0.414525 0.250136 0.051 Uiso 1 1 calc R U . . .
H01O H 0.646425 0.418118 0.328514 0.051 Uiso 1 1 calc R U . . .
C01L C 0.9344(4) -0.1419(9) 0.5246(8) 0.078(3) Uani 1 1 d . U . . .
C01M C 0.6390(3) -0.1031(7) 0.5880(5) 0.044(3) Uani 1 1 d . . . . .
H01P H 0.652727 -0.148759 0.606226 0.053 Uiso 1 1 calc R U . . .
C01N C 0.6888(3) 0.2719(7) 0.5895(5) 0.044(3) Uani 1 1 d . . . . .
C01O C 0.8345(3) 0.7584(6) 0.8457(4) 0.038(2) Uani 1 1 d . . . . .
C01P C 0.7506(3) 0.7674(6) 1.0563(4) 0.038(2) Uani 1 1 d . . . . .
C01Q C 0.6814(3) 0.5069(6) 0.4245(5) 0.043(3) Uani 1 1 d . . . . .
H01Q H 0.686644 0.542918 0.463530 0.052 Uiso 1 1 calc R U . . .
H01R H 0.653511 0.493793 0.421811 0.052 Uiso 1 1 calc R U . . .
C01R C 0.7547(3) 0.5995(6) 1.1076(5) 0.037(2) Uani 1 1 d . . . . .
H01S H 0.730689 0.624868 1.115979 0.045 Uiso 1 1 calc R U . . .
C01S C 0.8362(3) 0.1738(6) 0.3999(5) 0.038(2) Uani 1 1 d . . . . .
C01T C 0.5051(3) -0.1233(6) 0.4110(5) 0.042(2) Uani 1 1 d . . . . .
H01T H 0.493130 -0.173555 0.398389 0.050 Uiso 1 1 calc R U . . .
C01U C 0.4896(3) -0.0502(6) 0.3853(5) 0.038(2) Uani 1 1 d . . . . .
H01U H 0.467342 -0.049191 0.356048 0.045 Uiso 1 1 calc R U . . .
C01V C 0.9315(3) 0.3145(8) 0.3067(6) 0.053(3) Uani 1 1 d . . . . .
H01V H 0.930310 0.369883 0.292326 0.064 Uiso 1 1 calc R U . . .
C01W C 0.7878(3) 0.2088(6) 0.3121(5) 0.042(3) Uani 1 1 d . . . . .
H01W H 0.781618 0.231170 0.269342 0.051 Uiso 1 1 calc R U . . .
N01X N 0.6602(4) -0.2096(7) 0.7303(5) 0.063(3) Uani 1 1 d . . . . .
C01Y C 0.6543(3) 0.1689(6) 0.3140(5) 0.033(2) Uani 1 1 d D . . . .
H01X H 0.653319 0.229159 0.309054 0.039 Uiso 1 1 calc R U . . .
H01Y H 0.655083 0.144698 0.268888 0.039 Uiso 1 1 calc R U . . .
C01Z C 0.9588(3) 0.2646(8) 0.2799(5) 0.050(3) Uani 1 1 d D . . . .
C020 C 0.7763(3) 0.8683(6) 1.1345(5) 0.036(2) Uani 1 1 d . . . . .
H020 H 0.798185 0.892940 1.156310 0.043 Uiso 1 1 calc R U . . .
C021 C 0.7217(3) 0.6649(6) 0.9719(4) 0.035(2) Uani 1 1 d . . . . .
C022 C 0.6074(3) -0.1152(6) 0.5439(5) 0.043(3) Uani 1 1 d . . . . .
H022 H 0.599281 -0.168583 0.531044 0.052 Uiso 1 1 calc R U . . .
C023 C 0.6169(4) 0.5088(7) 0.2766(5) 0.049(3) Uani 1 1 d . . . . .
H02A H 0.620793 0.558640 0.304059 0.059 Uiso 1 1 calc R U . . .
H02B H 0.615634 0.525608 0.229133 0.059 Uiso 1 1 calc R U . . .
C024 C 0.7144(3) 0.7981(6) 1.0682(5) 0.038(2) Uani 1 1 d . . . . .
H024 H 0.692516 0.774837 1.045334 0.046 Uiso 1 1 calc R U . . .
C025 C 0.5553(3) 0.4925(6) 0.6887(5) 0.041(2) Uani 1 1 d . . . . .
H02C H 0.538780 0.462552 0.719641 0.049 Uiso 1 1 calc R U . . .
H02D H 0.538924 0.534365 0.665691 0.049 Uiso 1 1 calc R U . . .
F026 F 0.6121(3) 0.6384(6) 0.4331(6) 0.132(5) Uani 1 1 d . . . . .
C027 C 0.6664(3) 0.3420(7) 0.5842(5) 0.045(3) Uani 1 1 d . . . . .
H027 H 0.647798 0.351912 0.616620 0.054 Uiso 1 1 calc R U . . .
C028 C 0.6908(3) 0.1451(6) 0.3545(5) 0.041(2) Uani 1 1 d D . . . .
H02E H 0.690502 0.168530 0.399997 0.049 Uiso 1 1 calc R U . . .
H02F H 0.693000 0.084873 0.358119 0.049 Uiso 1 1 calc R U . . .
C029 C 0.9591(3) 0.1853(8) 0.3022(5) 0.051(3) Uani 1 1 d . . . . .
H029 H 0.977092 0.148278 0.284300 0.062 Uiso 1 1 calc R U . . .
C02A C 0.5869(3) 0.5353(6) 0.7291(5) 0.039(2) Uani 1 1 d . . . . .
H02G H 0.601724 0.570724 0.699317 0.046 Uiso 1 1 calc R U . . .
H02H H 0.604889 0.494072 0.748930 0.046 Uiso 1 1 calc R U . . .
C02B C 0.6860(3) 0.2139(6) 0.6468(5) 0.046(3) Uani 1 1 d . . . . .
H02I H 0.710972 0.213151 0.672636 0.055 Uiso 1 1 calc R U . . .
H02J H 0.665971 0.233760 0.676664 0.055 Uiso 1 1 calc R U . . .
C02C C 0.9340(3) 0.1559(8) 0.3505(5) 0.046(3) Uani 1 1 d . . . . .
H02K H 0.935800 0.100647 0.364977 0.055 Uiso 1 1 calc R U . . .
C02D C 0.9141(3) 0.0875(6) 0.5163(5) 0.039(2) Uani 1 1 d . . . . .
H02L H 0.921321 0.134603 0.541631 0.046 Uiso 1 1 calc R U . . .
C02E C 0.8522(4) 0.3367(7) 0.5682(6) 0.051(3) Uani 1 1 d . . . . .
H02M H 0.829699 0.354672 0.589357 0.061 Uiso 1 1 calc R U . . .
C02F C 0.8488(3) 0.2756(6) 0.5192(5) 0.044(3) Uani 1 1 d . . . . .
H02N H 0.824077 0.252679 0.509042 0.053 Uiso 1 1 calc R U . . .
C02G C 0.7760(3) 0.6284(6) 1.0540(4) 0.031(2) Uani 1 1 d . . . . .
C02H C 0.7090(3) 0.8625(6) 1.1130(5) 0.039(2) Uani 1 1 d . . . . .
H02O H 0.683638 0.881696 1.119948 0.047 Uiso 1 1 calc R U . . .
C02I C 0.6187(3) 0.1404(6) 0.3465(5) 0.040(2) Uani 1 1 d . . . . .
H02P H 0.595921 0.151562 0.316379 0.047 Uiso 1 1 calc R U . . .
H02Q H 0.620299 0.080473 0.353263 0.047 Uiso 1 1 calc R U . . .
C02J C 0.4969(3) 0.1059(6) 0.3805(5) 0.039(2) Uani 1 1 d . . . . .
H02R H 0.484478 0.136541 0.416363 0.047 Uiso 1 1 calc R U . . .
H02S H 0.519761 0.137057 0.366948 0.047 Uiso 1 1 calc R U . . .
C02K C 0.4541(3) 0.1742(6) 0.3059(5) 0.045(3) Uani 1 1 d . . . . .
H02T H 0.438296 0.195236 0.342085 0.053 Uiso 1 1 calc R U . . .
H02U H 0.436843 0.166533 0.265754 0.053 Uiso 1 1 calc R U . . .
C02L C 0.6931(3) 0.5492(6) 0.3611(5) 0.045(3) Uani 1 1 d D . . . .
H02V H 0.720190 0.568050 0.367251 0.054 Uiso 1 1 calc R U . . .
H02W H 0.676655 0.598104 0.353710 0.054 Uiso 1 1 calc R U . . .
C02M C 0.4922(3) 0.3005(6) 0.3344(5) 0.037(2) Uani 1 1 d . . . . .
H02X H 0.477840 0.305081 0.373451 0.044 Uiso 1 1 calc R U . . .
C02N C 0.8815(3) 0.0247(6) 0.4242(5) 0.039(2) Uani 1 1 d . . . . .
H02Y H 0.865638 0.027776 0.384509 0.046 Uiso 1 1 calc R U . . .
C02O C 0.9058(3) 0.2894(8) 0.3531(5) 0.051(3) Uani 1 1 d . . . . .
H02Z H 0.887399 0.326840 0.369296 0.061 Uiso 1 1 calc R U . . .
C02P C 0.6501(3) -0.0259(6) 0.6050(5) 0.042(2) Uani 1 1 d . . . . .
H02 H 0.671236 -0.017476 0.635979 0.050 Uiso 1 1 calc R U . . .
C02Q C 0.8169(5) 0.4272(8) 1.1834(6) 0.074(3) Uani 1 1 d . . . . .
C02R C 0.6018(3) 0.6367(6) 0.8220(5) 0.038(2) Uani 1 1 d . . . . .
H1 H 0.617528 0.667099 0.790164 0.046 Uiso 1 1 calc R U . . .
H H 0.589761 0.676718 0.851775 0.046 Uiso 1 1 calc R U . . .
C02S C 0.6043(3) 0.2637(6) 0.4024(5) 0.042(3) Uani 1 1 d . . . . .
H2 H 0.588802 0.273273 0.360502 0.050 Uiso 1 1 calc R U . . .
HA H 0.628401 0.296061 0.400660 0.050 Uiso 1 1 calc R U . . .
C02T C 0.6303(3) 0.0414(6) 0.5766(5) 0.040(2) Uani 1 1 d . . . . .
C02U C 0.7195(3) 0.3122(7) 0.4881(5) 0.048(3) Uani 1 1 d . . . . .
H3 H 0.737661 0.301139 0.455044 0.058 Uiso 1 1 calc R U . . .
C02V C 0.8258(3) 0.2111(6) 0.3375(5) 0.046(3) Uani 1 1 d . . . . .
H4 H 0.844997 0.237836 0.312934 0.055 Uiso 1 1 calc R U . . .
C02W C 0.9158(3) 0.2831(6) 0.5045(6) 0.043(3) Uani 1 1 d . . . . .
H5 H 0.938512 0.264960 0.483944 0.052 Uiso 1 1 calc R U . . .
C02X C 0.6975(3) 0.3837(6) 0.4842(5) 0.040(2) Uani 1 1 d . . . . .
C02Y C 0.6402(3) 0.1275(6) 0.5927(5) 0.040(2) Uani 1 1 d . . . . .
H6 H 0.640387 0.159785 0.551012 0.049 Uiso 1 1 calc R U . . .
HB H 0.620367 0.150909 0.621162 0.049 Uiso 1 1 calc R U . . .
C02Z C 0.8782(3) 0.1803(6) 0.4312(5) 0.040(2) Uani 1 1 d D . . . .
C030 C 0.5364(3) -0.1244(6) 0.4529(5) 0.040(2) Uani 1 1 d . . . . .
H030 H 0.546590 -0.174694 0.469609 0.047 Uiso 1 1 calc R U . . .
C031 C 0.9194(3) 0.3426(7) 0.5516(5) 0.049(3) Uani 1 1 d . . . . .
H031 H 0.944119 0.365879 0.561687 0.059 Uiso 1 1 calc R U . . .
C032 C 0.5380(3) 0.4138(6) 0.5840(5) 0.041(2) Uani 1 1 d . . . . .
H03A H 0.515014 0.390451 0.604837 0.049 Uiso 1 1 calc R U . . .
H03B H 0.529983 0.464419 0.560180 0.049 Uiso 1 1 calc R U . . .
C033 C 0.8869(3) 0.3708(7) 0.5860(6) 0.049(3) Uani 1 1 d . . . . .
C034 C 0.6898(3) 0.4953(7) 0.2993(5) 0.047(3) Uani 1 1 d D . . . .
H03C H 0.694242 0.529532 0.259640 0.057 Uiso 1 1 calc R U . . .
H03D H 0.710468 0.453542 0.302275 0.057 Uiso 1 1 calc R U . . .
C035 C 0.5074(3) 0.2269(6) 0.2367(5) 0.044(3) Uani 1 1 d . . . . .
H035 H 0.502340 0.182792 0.206754 0.053 Uiso 1 1 calc R U . . .
C036 C 0.8210(4) 0.8172(7) 0.8895(5) 0.050(3) Uani 1 1 d . . . . .
H036 H 0.827931 0.872688 0.882568 0.060 Uiso 1 1 calc R U . . .
F037 F 0.5882(4) 0.6951(5) 0.5228(6) 0.122(4) Uani 1 1 d . . . . .
C038 C 0.7150(3) 0.2570(7) 0.5401(5) 0.045(3) Uani 1 1 d . . . . .
H038 H 0.729991 0.208350 0.541929 0.055 Uiso 1 1 calc R U . . .
C039 C 0.6703(3) 0.3989(6) 0.5326(5) 0.039(2) Uani 1 1 d . . . . .
H039 H 0.654808 0.446877 0.530543 0.047 Uiso 1 1 calc R U . . .
N03A N 0.8620(4) 0.4730(8) 0.4101(6) 0.077(3) Uani 1 1 d . . . . .
C03B C 0.7352(3) 0.9720(6) 1.1954(5) 0.049(3) Uani 1 1 d D . . . .
C03C C 0.7333(4) -0.2205(7) 0.7589(6) 0.058(3) Uani 1 1 d . . . . .
H14 H 0.745504 -0.255729 0.726347 0.087 Uiso 1 1 calc R U . . .
HC H 0.737578 -0.243536 0.803690 0.087 Uiso 1 1 calc R U . . .
HD H 0.744664 -0.165657 0.757472 0.087 Uiso 1 1 calc R U . . .
C03D C 0.6927(3) 0.9864(8) 1.2096(6) 0.058(3) Uani 1 1 d D . . . .
H03E H 0.690499 1.034747 1.238035 0.087 Uiso 1 1 calc R U . . .
H03F H 0.682530 0.938526 1.232360 0.087 Uiso 1 1 calc R U . . .
H03G H 0.677970 0.995166 1.167481 0.087 Uiso 1 1 calc R U . . .
C03E C 0.8906(4) 0.8427(9) 0.8117(6) 0.062(4) Uani 1 1 d . . . . .
H03H H 0.877561 0.892253 0.826503 0.092 Uiso 1 1 calc R U . . .
H03I H 0.906958 0.856109 0.774581 0.092 Uiso 1 1 calc R U . . .
H03J H 0.906624 0.820232 0.848734 0.092 Uiso 1 1 calc R U . . .
C03F C 0.5796(3) 0.4692(6) 0.2932(5) 0.045(3) Uani 1 1 d . . . . .
H03K H 0.580551 0.452566 0.340624 0.054 Uiso 1 1 calc R U . . .
H03L H 0.558086 0.508543 0.285977 0.054 Uiso 1 1 calc R U . . .
C03G C 0.9853(3) 0.2958(7) 0.2271(6) 0.059(3) Uani 1 1 d D . . . .
C03H C 0.7510(3) 1.0478(7) 1.1620(5) 0.052(3) Uani 1 1 d D . . . .
H03M H 0.737175 1.056469 1.118979 0.078 Uiso 1 1 calc R U . . .
H03N H 0.778618 1.040130 1.154760 0.078 Uiso 1 1 calc R U . . .
H03O H 0.747548 1.095517 1.190619 0.078 Uiso 1 1 calc R U . . .
C03I C 1.0109(4) 0.2294(8) 0.2009(7) 0.077(4) Uani 1 1 d D . . . .
H03P H 1.028330 0.209495 0.237076 0.115 Uiso 1 1 calc R U . . .
H03Q H 1.026123 0.251443 0.164980 0.115 Uiso 1 1 calc R U . . .
H03R H 0.994863 0.184053 0.183682 0.115 Uiso 1 1 calc R U . . .
C03J C 1.0114(4) 0.3589(10) 0.2592(7) 0.073(4) Uani 1 1 d . . . . .
H03S H 0.995934 0.404568 0.275026 0.110 Uiso 1 1 calc R U . . .
H03T H 1.029465 0.379031 0.226639 0.110 Uiso 1 1 calc R U . . .
H03U H 1.026018 0.334341 0.297074 0.110 Uiso 1 1 calc R U . . .
C03K C 0.8355(4) 0.8196(9) 0.7313(6) 0.066(4) Uani 1 1 d . . . . .
H03V H 0.820128 0.776967 0.708323 0.099 Uiso 1 1 calc R U . . .
H03W H 0.852218 0.846157 0.699681 0.099 Uiso 1 1 calc R U . . .
H03X H 0.818113 0.860345 0.749803 0.099 Uiso 1 1 calc R U . . .
C03L C 0.9307(4) 0.4666(8) 0.6540(7) 0.072(4) Uani 1 1 d . . . . .
H03Y H 0.945707 0.418102 0.667389 0.109 Uiso 1 1 calc R U . . .
HE H 0.931106 0.505946 0.690906 0.109 Uiso 1 1 calc R U . . .
HF H 0.941977 0.491818 0.615059 0.109 Uiso 1 1 calc R U . . .
C03M C 0.8683(4) 0.5147(7) 0.6062(7) 0.070(4) Uani 1 1 d D . . . .
H03Z H 0.879974 0.529466 0.564236 0.106 Uiso 1 1 calc R U . . .
HG H 0.870386 0.561048 0.637173 0.106 Uiso 1 1 calc R U . . .
HH H 0.841022 0.501005 0.597603 0.106 Uiso 1 1 calc R U . . .
C03N C 0.8892(3) 0.4418(7) 0.6366(5) 0.057(3) Uani 1 1 d D . . . .
C03O C 0.9622(4) 0.3295(9) 0.1698(5) 0.060(3) Uani 1 1 d . . . . .
H03 H 0.947734 0.285236 0.147214 0.090 Uiso 1 1 calc R U . . .
HI H 0.979404 0.355290 0.138563 0.090 Uiso 1 1 calc R U . . .
HJ H 0.944010 0.370327 0.185832 0.090 Uiso 1 1 calc R U . . .
C03P C 0.8711(4) 0.4156(9) 0.7013(6) 0.074(4) Uani 1 1 d D . . . .
H7 H 0.844632 0.396313 0.691521 0.111 Uiso 1 1 calc R U . . .
HK H 0.870507 0.462229 0.731920 0.111 Uiso 1 1 calc R U . . .
HL H 0.886396 0.371299 0.722059 0.111 Uiso 1 1 calc R U . . .
C03Q C 0.7576(5) 0.9557(8) 1.2610(6) 0.080(5) Uani 1 1 d . . . . .
H8 H 0.748465 0.992651 1.295428 0.120 Uiso 1 1 calc R U . . .
HM H 0.785189 0.965000 1.255183 0.120 Uiso 1 1 calc R U . . .
HN H 0.753511 0.898876 1.274644 0.120 Uiso 1 1 calc R U . . .
C03R C 0.8808(4) 0.7077(8) 0.7610(6) 0.068(4) Uani 1 1 d . . . . .
H9 H 0.890210 0.672090 0.797458 0.102 Uiso 1 1 calc R U . . .
HO H 0.902718 0.726184 0.735511 0.102 Uiso 1 1 calc R U . . .
HP H 0.862651 0.677321 0.731581 0.102 Uiso 1 1 calc R U . . .
C03S C 0.8000(5) 0.4317(13) 1.2523(9) 0.123(6) Uani 1 1 d . . . . .
H10 H 0.771825 0.435661 1.247582 0.185 Uiso 1 1 calc R U . . .
HQ H 0.810290 0.480067 1.275879 0.185 Uiso 1 1 calc R U . . .
HR H 0.807198 0.382429 1.277672 0.185 Uiso 1 1 calc R U . . .
C03T C 0.6916(4) -0.2154(8) 0.7428(5) 0.053(3) Uani 1 1 d . . . . .
C03U C 0.8318(5) 0.4646(10) 0.4273(9) 0.082(5) Uani 1 1 d . . . . .
C03V C 0.9575(5) 0.4965(12) 0.4060(10) 0.098(5) Uani 1 1 d . . . . .
H15 H 0.959643 0.518981 0.361099 0.147 Uiso 1 1 calc R U . . .
HS H 0.930715 0.479718 0.412357 0.147 Uiso 1 1 calc R U . . .
HT H 0.974549 0.448908 0.411563 0.147 Uiso 1 1 calc R U . . .
C03W C 0.8028(5) 0.3500(8) 1.1496(6) 0.074(3) Uani 1 1 d . . . . .
H11 H 0.804353 0.304613 1.181439 0.111 Uiso 1 1 calc R U . . .
HU H 0.818986 0.337945 1.111907 0.111 Uiso 1 1 calc R U . . .
HV H 0.775952 0.357298 1.133364 0.111 Uiso 1 1 calc R U . . .
C03X C 0.8602(5) 0.4282(13) 1.1926(10) 0.123(6) Uani 1 1 d . . . . .
H12 H 0.869259 0.484981 1.194485 0.185 Uiso 1 1 calc R U . . .
HW H 0.871581 0.400202 1.154998 0.185 Uiso 1 1 calc R U . . .
HX H 0.867862 0.400224 1.234198 0.185 Uiso 1 1 calc R U . . .
C03Y C 0.9298(8) -0.1527(11) 0.5977(9) 0.142(7) Uani 1 1 d . . . . .
H13 H 0.952281 -0.182063 0.617104 0.214 Uiso 1 1 calc R U . . .
HY H 0.906323 -0.184195 0.605068 0.214 Uiso 1 1 calc R U . . .
HZ H 0.927923 -0.098973 0.618957 0.214 Uiso 1 1 calc R U . . .
N03Z N 0.9840(10) 0.6068(13) 0.511(2) 0.30(2) Uani 1 1 d . . . . .
C040 C 0.9690(6) 0.5600(15) 0.4564(14) 0.128(9) Uani 1 1 d . . . . .
C041 C 0.9766(4) -0.1434(9) 0.510310 0.078(3) Uani 1 1 d . . . . .
H04A H 0.989274 -0.095061 0.530073 0.117 Uiso 1 1 calc R U . . .
H04B H 0.979571 -0.143162 0.461978 0.117 Uiso 1 1 calc R U . . .
H04C H 0.988431 -0.192932 0.529551 0.117 Uiso 1 1 calc R U . . .
C042 C 0.9169(8) -0.2118(11) 0.4839(10) 0.142(7) Uani 1 1 d . U . . .
H04D H 0.928590 -0.263529 0.499008 0.214 Uiso 1 1 calc R U . . .
H04E H 0.921774 -0.203407 0.436704 0.214 Uiso 1 1 calc R U . . .
H04F H 0.888955 -0.213686 0.489872 0.214 Uiso 1 1 calc R U . . .
C3 C 0.7931(5) 0.4522(15) 0.4528(15) 0.174(14) Uani 1 1 d . . . . .
H3A H 0.774951 0.438627 0.415755 0.262 Uiso 1 1 calc R U . . .
H3B H 0.784708 0.502380 0.474575 0.262 Uiso 1 1 calc R U . . .
H3C H 0.793969 0.407250 0.485163 0.262 Uiso 1 1 calc R U . . .

loop_
_atom_site_aniso_label
_atom_site_aniso_U_11
_atom_site_aniso_U_22
_atom_site_aniso_U_33
_atom_site_aniso_U_23
_atom_site_aniso_U_13
_atom_site_aniso_U_12
Cu01 0.0557(8) 0.0188(5) 0.0230(6) -0.0003(5) -0.0006(5) -0.0026(5)
P002 0.081(2) 0.0224(13) 0.0615(19) 0.0001(13) 0.0259(17) 0.0003(14)
O003 0.053(4) 0.026(3) 0.023(3) -0.004(3) 0.001(3) 0.008(3)
O004 0.072(5) 0.040(4) 0.026(3) -0.003(3) 0.008(3) 0.004(4)
O005 0.064(5) 0.033(4) 0.031(4) 0.005(3) -0.005(3) 0.004(3)
O006 0.044(4) 0.049(4) 0.040(4) 0.013(3) -0.004(3) -0.008(3)
N007 0.062(5) 0.019(4) 0.026(4) 0.002(3) 0.004(4) -0.003(4)
N008 0.044(5) 0.027(4) 0.019(4) -0.001(3) 0.006(3) 0.002(3)
O009 0.067(5) 0.041(4) 0.030(4) 0.003(3) 0.004(3) 0.006(4)
O00A 0.062(5) 0.031(4) 0.034(4) -0.004(3) -0.013(3) 0.000(3)
O00B 0.059(5) 0.042(4) 0.038(4) 0.006(3) -0.005(3) 0.002(4)
F00C 0.090(5) 0.043(4) 0.089(5) 0.011(4) 0.005(5) -0.005(4)
F00D 0.098(6) 0.084(6) 0.070(5) 0.012(4) 0.039(5) 0.002(5)
F00E 0.236(12) 0.031(4) 0.054(5) -0.004(3) 0.021(6) 0.030(5)
N00F 0.048(5) 0.025(4) 0.031(4) 0.001(3) 0.008(4) -0.001(4)
N00G 0.058(5) 0.026(4) 0.029(4) 0.004(3) 0.005(4) -0.006(4)
N00H 0.055(5) 0.027(4) 0.027(4) 0.001(3) 0.004(4) -0.002(4)
F00I 0.118(7) 0.041(4) 0.089(6) 0.017(4) 0.013(5) 0.022(4)
C00J 0.047(6) 0.035(5) 0.018(4) -0.002(4) -0.007(4) 0.002(4)
C00K 0.056(6) 0.026(5) 0.025(5) -0.007(4) -0.002(4) 0.002(4)
C00L 0.048(6) 0.056(7) 0.022(5) 0.000(5) -0.004(4) 0.009(5)
C00M 0.047(6) 0.043(6) 0.023(5) 0.003(4) -0.007(4) 0.004(5)
C00N 0.052(6) 0.030(5) 0.014(4) 0.006(4) 0.004(4) 0.000(4)
C00O 0.063(7) 0.018(4) 0.027(5) -0.003(4) 0.018(4) -0.013(4)
C00P 0.048(6) 0.031(5) 0.023(5) -0.002(4) 0.000(4) -0.002(4)
C00Q 0.036(5) 0.026(5) 0.025(5) 0.004(4) -0.005(4) 0.002(4)
C00R 0.054(7) 0.041(6) 0.022(5) 0.002(4) -0.009(4) -0.005(5)
C00S 0.052(6) 0.026(5) 0.010(4) -0.001(3) 0.006(4) -0.005(4)
C00T 0.046(6) 0.029(5) 0.032(5) 0.001(4) -0.002(4) -0.002(4)
C00U 0.060(7) 0.039(5) 0.010(4) 0.009(4) -0.005(4) -0.004(5)
C00V 0.054(6) 0.036(6) 0.024(5) 0.002(4) -0.009(4) -0.003(5)
C00W 0.050(6) 0.029(5) 0.020(4) -0.005(4) 0.008(4) -0.004(4)
C00X 0.046(6) 0.042(6) 0.024(5) 0.012(4) 0.000(4) -0.006(5)
C00Y 0.046(6) 0.053(7) 0.022(5) -0.003(5) -0.004(4) 0.010(5)
C00Z 0.048(6) 0.029(5) 0.014(4) 0.000(4) -0.003(4) 0.007(4)
C010 0.045(6) 0.037(5) 0.033(5) 0.002(4) 0.002(4) 0.003(4)
C011 0.048(6) 0.037(5) 0.015(4) -0.002(4) -0.004(4) 0.008(4)
C012 0.064(7) 0.050(7) 0.024(5) 0.014(5) 0.009(5) 0.005(5)
C013 0.048(6) 0.024(5) 0.025(5) -0.013(4) -0.002(4) 0.004(4)
C014 0.056(6) 0.035(5) 0.021(5) 0.006(4) -0.006(4) -0.001(5)
C015 0.052(6) 0.031(5) 0.031(5) -0.014(4) -0.007(5) 0.003(5)
C016 0.048(6) 0.034(5) 0.031(5) -0.011(4) 0.001(5) 0.007(4)
C017 0.041(6) 0.030(5) 0.027(5) 0.003(4) -0.006(4) -0.005(4)
C018 0.045(6) 0.034(5) 0.035(5) 0.006(4) -0.003(4) -0.004(4)
C019 0.044(6) 0.038(6) 0.039(6) -0.003(5) 0.001(5) 0.002(5)
C01A 0.047(6) 0.048(6) 0.029(5) 0.001(5) -0.003(4) 0.006(5)
C01B 0.042(6) 0.052(6) 0.028(5) -0.006(5) -0.004(4) 0.002(5)
C01C 0.046(6) 0.033(5) 0.035(5) -0.001(4) -0.005(5) -0.010(4)
C01D 0.081(8) 0.039(6) 0.030(6) 0.001(5) 0.010(6) -0.003(6)
C01E 0.052(6) 0.040(6) 0.035(6) 0.008(5) -0.007(5) 0.008(5)
C01F 0.059(7) 0.026(5) 0.026(5) -0.009(4) -0.001(5) -0.001(4)
C01G 0.050(6) 0.043(6) 0.033(5) -0.006(5) 0.012(5) -0.004(5)
C01H 0.060(7) 0.038(6) 0.030(5) -0.004(4) -0.001(5) 0.001(5)
C01I 0.060(7) 0.045(6) 0.012(4) 0.006(4) -0.005(4) 0.011(5)
C01J 0.048(6) 0.026(5) 0.028(5) 0.002(4) -0.002(4) 0.008(4)
C01K 0.057(7) 0.047(6) 0.023(5) -0.006(4) 0.005(5) -0.003(5)
C01L 0.083(7) 0.066(6) 0.087(7) 0.018(5) 0.021(6) 0.032(5)
C01M 0.060(7) 0.044(6) 0.029(5) 0.006(5) 0.002(5) 0.012(5)
C01N 0.051(6) 0.049(7) 0.029(5) -0.008(5) -0.011(5) -0.009(5)
C01O 0.048(6) 0.044(6) 0.021(5) -0.004(4) 0.001(4) 0.009(5)
C01P 0.059(7) 0.030(5) 0.023(5) 0.006(4) -0.009(4) 0.001(5)
C01Q 0.064(7) 0.030(5) 0.035(5) -0.012(4) -0.003(5) 0.008(5)
C01R 0.042(6) 0.037(6) 0.032(5) -0.007(4) -0.002(4) 0.006(4)
C01S 0.039(6) 0.039(6) 0.037(5) 0.002(5) 0.003(4) 0.007(4)
C01T 0.067(7) 0.035(5) 0.023(5) -0.005(4) 0.002(5) -0.015(5)
C01U 0.047(6) 0.040(6) 0.025(5) -0.004(4) 0.004(4) -0.015(5)
C01V 0.057(7) 0.059(8) 0.042(6) 0.015(6) -0.008(6) -0.009(6)
C01W 0.048(6) 0.041(6) 0.037(6) 0.011(5) -0.008(5) -0.010(5)
N01X 0.084(9) 0.074(8) 0.030(5) 0.009(5) 0.001(5) 0.002(7)
C01Y 0.038(5) 0.029(5) 0.032(5) -0.004(4) 0.002(4) -0.003(4)
C01Z 0.039(6) 0.079(9) 0.032(6) 0.007(6) -0.012(5) -0.004(6)
C020 0.049(6) 0.029(5) 0.029(5) -0.007(4) -0.003(4) -0.006(4)
C021 0.051(6) 0.034(5) 0.021(5) -0.004(4) -0.003(4) 0.000(4)
C022 0.073(8) 0.022(5) 0.035(5) 0.012(4) 0.004(5) 0.007(5)
C023 0.089(9) 0.036(6) 0.021(5) 0.003(4) 0.000(5) 0.001(6)
C024 0.048(6) 0.034(5) 0.033(5) -0.001(4) -0.002(5) 0.002(5)
C025 0.048(6) 0.026(5) 0.048(6) -0.011(4) -0.006(5) -0.003(4)
F026 0.111(7) 0.108(8) 0.185(11) 0.091(8) 0.085(8) 0.041(6)
C027 0.054(7) 0.049(6) 0.031(5) -0.014(5) -0.003(5) -0.004(5)
C028 0.055(7) 0.035(5) 0.031(5) 0.008(4) 0.003(5) 0.005(5)
C029 0.046(7) 0.073(8) 0.035(6) 0.010(6) 0.004(5) 0.006(6)
C02A 0.061(7) 0.031(5) 0.024(5) 0.000(4) 0.002(5) -0.002(5)
C02B 0.062(7) 0.040(6) 0.035(6) -0.003(5) -0.018(5) -0.012(5)
C02C 0.047(6) 0.063(7) 0.028(5) 0.012(5) 0.008(5) 0.006(5)
C02D 0.049(6) 0.041(6) 0.025(5) -0.002(4) -0.008(4) -0.005(5)
C02E 0.062(7) 0.046(7) 0.047(6) -0.016(5) 0.016(6) -0.013(6)
C02F 0.054(7) 0.031(5) 0.048(6) 0.003(5) 0.009(5) 0.003(5)
C02G 0.038(5) 0.030(5) 0.026(5) -0.004(4) -0.005(4) 0.003(4)
C02H 0.053(6) 0.032(5) 0.032(5) 0.001(4) -0.002(5) 0.005(5)
C02I 0.052(6) 0.037(6) 0.030(5) -0.007(4) 0.005(5) -0.001(5)
C02J 0.057(7) 0.037(6) 0.023(5) -0.010(4) 0.000(4) -0.011(5)
C02K 0.062(7) 0.034(6) 0.036(6) 0.000(4) -0.018(5) -0.002(5)
C02L 0.063(7) 0.031(5) 0.042(6) 0.013(5) 0.001(5) -0.007(5)
C02M 0.045(6) 0.037(6) 0.027(5) -0.001(4) -0.003(4) 0.000(5)
C02N 0.036(5) 0.051(6) 0.029(5) -0.005(5) -0.005(4) 0.000(5)
C02O 0.044(6) 0.066(8) 0.042(6) 0.013(6) 0.000(5) 0.003(6)
C02P 0.063(7) 0.031(5) 0.032(5) 0.009(4) -0.005(5) 0.001(5)
C02Q 0.134(9) 0.056(6) 0.031(4) 0.006(4) -0.018(5) 0.015(6)
C02R 0.051(6) 0.030(5) 0.033(5) -0.002(4) -0.011(5) 0.001(4)
C02S 0.078(8) 0.025(5) 0.023(5) 0.003(4) 0.010(5) 0.008(5)
C02T 0.061(7) 0.035(6) 0.024(5) -0.002(4) 0.008(5) -0.008(5)
C02U 0.061(7) 0.053(7) 0.031(6) -0.002(5) -0.008(5) -0.005(6)
C02V 0.059(7) 0.035(6) 0.042(6) 0.009(5) 0.002(5) -0.004(5)
C02W 0.038(6) 0.037(6) 0.055(7) 0.006(5) 0.007(5) -0.004(4)
C02X 0.051(6) 0.039(6) 0.029(5) -0.010(5) -0.002(4) -0.006(5)
C02Y 0.058(7) 0.037(6) 0.025(5) -0.004(4) -0.009(5) 0.000(5)
C02Z 0.045(6) 0.038(6) 0.036(6) 0.004(5) -0.004(5) -0.002(5)
C030 0.060(7) 0.030(5) 0.029(5) 0.001(4) 0.007(5) -0.002(5)
C031 0.056(7) 0.045(6) 0.045(6) -0.016(5) 0.000(5) -0.013(5)
C032 0.065(7) 0.035(5) 0.023(5) -0.008(4) 0.009(5) 0.002(5)
C033 0.063(7) 0.038(6) 0.046(6) -0.002(5) -0.004(6) -0.001(5)
C034 0.068(8) 0.047(6) 0.028(5) -0.003(5) 0.003(5) 0.003(6)
C035 0.069(7) 0.038(6) 0.023(5) 0.001(4) -0.011(5) 0.003(5)
C036 0.072(8) 0.045(6) 0.034(6) 0.001(5) 0.010(5) -0.003(6)
F037 0.189(11) 0.037(4) 0.137(9) -0.025(5) -0.025(8) -0.022(5)
C038 0.057(7) 0.037(6) 0.042(6) 0.000(5) -0.011(5) 0.001(5)
C039 0.051(6) 0.036(6) 0.031(5) -0.012(4) -0.004(5) 0.000(5)
N03A 0.081(9) 0.072(8) 0.077(8) 0.016(7) 0.002(7) 0.006(7)
C03B 0.082(9) 0.032(6) 0.033(5) -0.013(5) -0.002(6) 0.002(6)
C03C 0.079(9) 0.042(7) 0.053(7) -0.010(6) 0.012(6) 0.011(6)
C03D 0.072(8) 0.056(8) 0.047(7) -0.016(6) 0.012(6) 0.012(6)
C03E 0.057(8) 0.091(10) 0.037(6) -0.019(6) 0.007(5) -0.015(7)
C03F 0.063(7) 0.039(6) 0.033(5) -0.008(5) 0.002(5) -0.004(5)
C03G 0.051(7) 0.071(9) 0.056(7) 0.019(6) 0.016(6) 0.001(6)
C03H 0.061(7) 0.054(7) 0.040(6) -0.015(5) -0.009(5) 0.005(6)
C03I 0.071(9) 0.100(12) 0.062(8) 0.014(8) 0.031(7) 0.005(8)
C03J 0.066(9) 0.099(12) 0.057(8) -0.004(8) 0.018(7) -0.013(8)
C03K 0.065(8) 0.098(11) 0.037(6) 0.017(7) 0.014(6) -0.001(8)
C03L 0.086(10) 0.048(8) 0.084(10) -0.042(7) 0.019(8) -0.014(7)
C03M 0.097(11) 0.042(7) 0.073(9) -0.028(7) 0.009(8) 0.004(7)
C03N 0.064(8) 0.057(8) 0.051(7) -0.016(6) -0.002(6) -0.002(6)
C03O 0.061(8) 0.088(10) 0.033(6) 0.015(6) 0.017(5) 0.002(7)
C03P 0.090(10) 0.089(11) 0.043(7) -0.020(7) 0.006(7) -0.005(8)
C03Q 0.136(14) 0.055(8) 0.047(7) -0.034(6) -0.023(8) 0.028(8)
C03R 0.102(11) 0.058(8) 0.046(7) 0.001(6) 0.024(7) 0.004(7)
C03S 0.111(10) 0.145(12) 0.113(10) 0.097(10) -0.009(8) 0.039(9)
C03T 0.075(9) 0.058(8) 0.029(6) -0.011(5) 0.022(6) 0.004(7)
C03U 0.062(10) 0.077(10) 0.106(13) 0.030(9) -0.022(9) 0.004(8)
C03V 0.088(12) 0.095(13) 0.110(14) -0.012(11) -0.005(10) -0.002(10)
C03W 0.134(9) 0.056(6) 0.031(4) 0.006(4) -0.018(5) 0.015(6)
C03X 0.111(10) 0.145(12) 0.113(10) 0.097(10) -0.009(8) 0.039(9)
C03Y 0.26(2) 0.070(8) 0.093(10) 0.006(7) -0.039(11) 0.065(10)
N03Z 0.34(4) 0.088(15) 0.48(6) -0.11(3) 0.21(4) -0.07(2)
C040 0.094(14) 0.107(16) 0.18(2) 0.075(17) 0.002(15) 0.038(13)
C041 0.083(7) 0.066(6) 0.087(7) 0.018(5) 0.021(6) 0.032(5)
C042 0.26(2) 0.070(8) 0.093(10) 0.006(7) -0.039(11) 0.065(10)
C3 0.074(12) 0.15(2) 0.30(3) 0.15(2) -0.006(17) -0.004(13)

loop_
_atom_type_symbol
_atom_type_description
_atom_type_scat_dispersion_real
_atom_type_scat_dispersion_imag
_atom_type_scat_source
C C 0.0033 0.0016 'International Tables Vol C Tables 4.2.6.8 and 6.1.1.4'
H H 0.0000 0.0000 'International Tables Vol C Tables 4.2.6.8 and 6.1.1.4'
Cu Cu 0.3201 1.2651 'International Tables Vol C Tables 4.2.6.8 and 6.1.1.4'
F F 0.0171 0.0103 'International Tables Vol C Tables 4.2.6.8 and 6.1.1.4'
N N 0.0061 0.0033 'International Tables Vol C Tables 4.2.6.8 and 6.1.1.4'
O O 0.0106 0.0060 'International Tables Vol C Tables 4.2.6.8 and 6.1.1.4'
P P 0.1023 0.0942 'International Tables Vol C Tables 4.2.6.8 and 6.1.1.4'

loop_
_geom_angle_atom_site_label_1
_geom_angle_atom_site_label_2
_geom_angle_atom_site_label_3
_geom_angle
_geom_angle_site_symmetry_1
_geom_angle_site_symmetry_3
_geom_angle_publ_flag
N008 Cu01 N00F 143.9(3) . . ?
N008 Cu01 N00H 133.4(3) . . ?
N00F Cu01 N00H 82.1(3) . . ?
F00D P002 F00C 90.0(5) . . ?
F00D P002 F00E 89.5(5) . . ?
F00D P002 F00I 91.3(5) . . ?
F00D P002 F026 179.1(5) . . ?
F00E P002 F00C 89.3(4) . . ?
F00I P002 F00C 177.8(5) . . ?
F00I P002 F00E 88.9(5) . . ?
F026 P002 F00C 89.3(5) . . ?
F026 P002 F00E 89.8(7) . . ?
F026 P002 F00I 89.3(5) . . ?
F037 P002 F00C 91.3(5) . . ?
F037 P002 F00D 90.4(6) . . ?
F037 P002 F00E 179.5(7) . . ?
F037 P002 F00I 90.5(5) . . ?
F037 P002 F026 90.2(7) . . ?
C02I O003 C02S 112.6(7) . . ?
C017 O004 C03F 115.9(8) . . ?
C00J O005 C02R 117.5(7) . . ?
C00M O006 C028 117.1(7) . . ?
N00G N007 C032 117.2(8) . . ?
C00S N007 N00G 112.8(8) . . ?
C00S N007 C032 130.0(8) . . ?
N00G N008 Cu01 126.1(6) . . ?
N00G N008 C00Q 108.4(7) . . ?
C00Q N008 Cu01 125.4(6) . . ?
C02X O009 C01Q 117.3(8) . . ?
C02J O00A C02K 110.3(7) . . ?
C02Y O00B C02B 112.9(8) . . ?
C00O N00F Cu01 113.3(7) . . ?
C00W N00F Cu01 128.2(6) . . ?
C00W N00F C00O 118.4(8) . . ?
N007 N00G N008 105.5(7) . . ?
C00N N00H Cu01 114.1(6) . . ?
C00N N00H C02T 118.9(8) . . ?
C02T N00H Cu01 127.0(7) . . ?
O005 C00J C00V 125.2(8) . . ?
O005 C00J C01F 115.2(8) . . ?
C00V C00J C01F 119.6(9) . . ?
C020 C00K C02H 116.6(9) . . ?
C020 C00K C03B 121.2(9) . . ?
C02H C00K C03B 122.1(9) . . ?
C010 C00L H00L 118.4 . . ?
C02D C00L H00L 118.4 . . ?
C02D C00L C010 123.2(9) . . ?
O006 C00M C01G 127.1(9) . . ?
O006 C00M C01W 114.0(8) . . ?
C01W C00M C01G 118.7(9) . . ?
N00H C00N C00O 113.8(8) . . ?
N00H C00N C022 122.9(9) . . ?
C022 C00N C00O 123.2(9) . . ?
N00F C00O C00N 116.6(8) . . ?
N00F C00O C030 121.7(10) . . ?
C030 C00O C00N 121.7(9) . . ?
C00Y C00P H00P 119.9 . . ?
C00Y C00P C011 120.1(9) . . ?
C011 C00P H00P 119.9 . . ?
N008 C00Q C00S 108.0(8) . . ?
N008 C00Q C02S 121.4(8) . . ?
C00S C00Q C02S 130.6(8) . . ?
C01A C00R C02Q 121.3(11) . . ?
C01B C00R C01A 116.0(9) . . ?
C01B C00R C02Q 122.6(11) . . ?
N007 C00S C00Q 105.4(8) . . ?
N007 C00S H00S 127.3 . . ?
C00Q C00S H00S 127.3 . . ?
C02D C00T C02Z 121.4(9) . . ?
C02N C00T C02D 115.1(9) . . ?
C02N C00T C02Z 123.2(9) . . ?
C01B C00U H00U 119.2 . . ?
C02G C00U H00U 119.2 . . ?
C02G C00U C01B 121.7(9) . . ?
C00J C00V H00V 119.9 . . ?
C00J C00V C014 120.1(9) . . ?
C014 C00V H00V 119.9 . . ?
N00F C00W C01U 123.7(9) . . ?
N00F C00W C02J 113.6(8) . . ?
C01U C00W C02J 122.7(9) . . ?
C02C C00X C02O 116.8(10) . . ?
C02C C00X C02Z 124.1(9) . . ?
C02O C00X C02Z 119.1(9) . . ?
C00P C00Y H00Y 118.6 . . ?
C00P C00Y C01O 122.9(9) . . ?
C01O C00Y H00Y 118.6 . . ?
C01P C00Z C011 111.9(8) . . ?
C021 C00Z C011 104.1(7) . . ?
C021 C00Z C01P 111.6(8) . . ?
C02G C00Z C011 112.8(8) . . ?
C02G C00Z C01P 105.6(7) . . ?
C02G C00Z C021 111.0(8) . . ?
C00L C010 C01L 122.2(10) . . ?
C016 C010 C00L 115.5(9) . . ?
C016 C010 C01L 122.3(11) . . ?
C00P C011 C00Z 118.3(8) . . ?
C01D C011 C00P 116.7(9) . . ?
C01D C011 C00Z 124.9(8) . . ?
C01O C012 C03K 108.3(9) . . ?
C03E C012 C01O 110.9(9) . . ?
C03E C012 C03K 107.5(10) . . ?
C03R C012 C01O 113.3(9) . . ?
C03R C012 C03E 109.2(11) . . ?
C03R C012 C03K 107.5(10) . . ?
H01A C013 H01B 107.8 . . ?
C025 C013 H01A 109.1 . . ?
C025 C013 H01B 109.1 . . ?
C025 C013 C032 112.4(8) . . ?
C032 C013 H01A 109.1 . . ?
C032 C013 H01B 109.1 . . ?
C00V C014 H014 119.2 . . ?
C021 C014 C00V 121.6(9) . . ?
C021 C014 H014 119.2 . . ?
H01C C015 H01D 107.8 . . ?
C02A C015 H01C 109.1 . . ?
C02A C015 H01D 109.1 . . ?
C02A C015 C02R 112.4(9) . . ?
C02R C015 H01C 109.1 . . ?
C02R C015 H01D 109.1 . . ?
C010 C016 H016 119.5 . . ?
C02N C016 C010 121.0(9) . . ?
C02N C016 H016 119.5 . . ?
O004 C017 C01H 125.3(9) . . ?
O004 C017 C01I 113.8(9) . . ?
C01H C017 C01I 120.9(9) . . ?
C02F C018 C02Z 124.4(9) . . ?
C02W C018 C02F 114.3(10) . . ?
C02W C018 C02Z 121.4(9) . . ?
C01P C019 H019 119.7 . . ?
C020 C019 H019 119.7 . . ?
C020 C019 C01P 120.6(10) . . ?
C00R C01A H01E 119.4 . . ?
C01R C01A C00R 121.2(10) . . ?
C01R C01A H01E 119.4 . . ?
C00R C01B C00U 122.0(10) . . ?
C00R C01B H01F 119.0 . . ?
C00U C01B H01F 119.0 . . ?
C01G C01C H01G 118.3 . . ?
C01G C01C C01S 123.5(10) . . ?
C01S C01C H01G 118.3 . . ?
C011 C01D H01H 119.2 . . ?
C036 C01D C011 121.7(10) . . ?
C036 C01D H01H 119.2 . . ?
C02M C01E C02K 119.9(10) . . ?
C035 C01E C02K 121.0(10) . . ?
C035 C01E C02M 119.0(10) . . ?
C00J C01F H01I 119.9 . . ?
C00J C01F C01J 120.1(9) . . ?
C01J C01F H01I 119.9 . . ?
C00M C01G H01J 119.9 . . ?
C01C C01G C00M 120.2(10) . . ?
C01C C01G H01J 119.9 . . ?
C017 C01H H01K 120.5 . . ?
C02M C01H C017 119.0(9) . . ?
C02M C01H H01K 120.5 . . ?
C017 C01I H01L 121.0 . . ?
C017 C01I C035 118.0(9) . . ?
C035 C01I H01L 121.0 . . ?
C01F C01J H01M 119.9 . . ?
C021 C01J C01F 120.1(9) . . ?
C021 C01J H01M 119.9 . . ?
H01N C01K H01O 107.6 . . ?
C023 C01K H01N 108.7 . . ?
C023 C01K H01O 108.7 . . ?
C023 C01K C034 114.4(9) . . ?
C034 C01K H01N 108.7 . . ?
C034 C01K H01O 108.7 . . ?
C010 C01L C042 112.0(13) . . ?
C03Y C01L C010 110.5(12) . . ?
C03Y C01L C041 109.3(15) . . ?
C03Y C01L C042 112.5(16) . . ?
C041 C01L C010 107.4(11) . . ?
C041 C01L C042 104.8(14) . . ?
C022 C01M H01P 120.1 . . ?
C02P C01M H01P 120.1 . . ?
C02P C01M C022 119.9(10) . . ?
C027 C01N C02B 122.0(10) . . ?
C027 C01N C038 117.9(10) . . ?
C038 C01N C02B 120.1(10) . . ?
C00Y C01O C012 122.8(9) . . ?
C00Y C01O C036 115.0(9) . . ?
C036 C01O C012 122.2(10) . . ?
C019 C01P C00Z 118.3(9) . . ?
C024 C01P C00Z 125.2(9) . . ?
C024 C01P C019 116.5(9) . . ?
O009 C01Q H01Q 110.2 . . ?
O009 C01Q H01R 110.2 . . ?
O009 C01Q C02L 107.4(8) . . ?
H01Q C01Q H01R 108.5 . . ?
C02L C01Q H01Q 110.2 . . ?
C02L C01Q H01R 110.2 . . ?
C01A C01R H01S 118.6 . . ?
C01A C01R C02G 122.8(9) . . ?
C02G C01R H01S 118.6 . . ?
C01C C01S C02V 116.0(9) . . ?
C01C C01S C02Z 122.6(9) . . ?
C02V C01S C02Z 121.4(9) . . ?
C01U C01T H01T 119.0 . . ?
C030 C01T H01T 119.0 . . ?
C030 C01T C01U 122.0(9) . . ?
C00W C01U H01U 122.1 . . ?
C01T C01U C00W 115.8(9) . . ?
C01T C01U H01U 122.1 . . ?
C01Z C01V H01V 117.9 . . ?
C01Z C01V C02O 124.2(12) . . ?
C02O C01V H01V 117.9 . . ?
C00M C01W H01W 119.7 . . ?
C00M C01W C02V 120.6(9) . . ?
C02V C01W H01W 119.7 . . ?
H01X C01Y H01Y 108.0 . . ?
C028 C01Y H01X 109.3 . . ?
C028 C01Y H01Y 109.3 . . ?
C02I C01Y H01X 109.3 . . ?
C02I C01Y H01Y 109.3 . . ?
C02I C01Y C028 111.6(8) . . ?
C01V C01Z C03G 121.3(11) . . ?
C029 C01Z C01V 115.5(10) . . ?
C029 C01Z C03G 123.2(11) . . ?
C00K C020 H020 118.4 . . ?
C019 C020 C00K 123.2(9) . . ?
C019 C020 H020 118.4 . . ?
C014 C021 C00Z 119.7(8) . . ?
C014 C021 C01J 118.3(9) . . ?
C01J C021 C00Z 121.7(8) . . ?
C00N C022 H022 121.2 . . ?
C01M C022 C00N 117.5(10) . . ?
C01M C022 H022 121.2 . . ?
C01K C023 H02A 109.2 . . ?
C01K C023 H02B 109.2 . . ?
H02A C023 H02B 107.9 . . ?
C03F C023 C01K 112.0(9) . . ?
C03F C023 H02A 109.2 . . ?
C03F C023 H02B 109.2 . . ?
C01P C024 H024 119.0 . . ?
C01P C024 C02H 122.1(10) . . ?
C02H C024 H024 119.0 . . ?
C013 C025 H02C 108.6 . . ?
C013 C025 H02D 108.6 . . ?
C013 C025 C02A 114.7(9) . . ?
H02C C025 H02D 107.6 . . ?
C02A C025 H02C 108.6 . . ?
C02A C025 H02D 108.6 . . ?
C01N C027 H027 118.8 . . ?
C01N C027 C039 122.4(10) . . ?
C039 C027 H027 118.8 . . ?
O006 C028 C01Y 105.5(7) . . ?
O006 C028 H02E 110.6 . . ?
O006 C028 H02F 110.6 . . ?
C01Y C028 H02E 110.6 . . ?
C01Y C028 H02F 110.6 . . ?
H02E C028 H02F 108.8 . . ?
C01Z C029 H029 118.4 . . ?
C01Z C029 C02C 123.2(12) . . ?
C02C C029 H029 118.4 . . ?
C015 C02A H02G 109.3 . . ?
C015 C02A H02H 109.3 . . ?
C025 C02A C015 111.5(9) . . ?
C025 C02A H02G 109.3 . . ?
C025 C02A H02H 109.3 . . ?
H02G C02A H02H 108.0 . . ?
O00B C02B C01N 112.7(8) . . ?
O00B C02B H02I 109.1 . . ?
O00B C02B H02J 109.1 . . ?
C01N C02B H02I 109.1 . . ?
C01N C02B H02J 109.1 . . ?
H02I C02B H02J 107.8 . . ?
C00X C02C C029 120.4(11) . . ?
C00X C02C H02K 119.8 . . ?
C029 C02C H02K 119.8 . . ?
C00L C02D C00T 121.2(9) . . ?
C00L C02D H02L 119.4 . . ?
C00T C02D H02L 119.4 . . ?
C02F C02E H02M 119.2 . . ?
C033 C02E H02M 119.2 . . ?
C033 C02E C02F 121.6(11) . . ?
C018 C02F H02N 118.7 . . ?
C02E C02F C018 122.6(10) . . ?
C02E C02F H02N 118.7 . . ?
C00U C02G C00Z 124.8(8) . . ?
C00U C02G C01R 116.2(8) . . ?
C01R C02G C00Z 119.0(8) . . ?
C00K C02H C024 121.0(10) . . ?
C00K C02H H02O 119.5 . . ?
C024 C02H H02O 119.5 . . ?
O003 C02I C01Y 112.8(8) . . ?
O003 C02I H02P 109.0 . . ?
O003 C02I H02Q 109.0 . . ?
C01Y C02I H02P 109.0 . . ?
C01Y C02I H02Q 109.0 . . ?
H02P C02I H02Q 107.8 . . ?
O00A C02J C00W 108.2(7) . . ?
O00A C02J H02R 110.1 . . ?
O00A C02J H02S 110.1 . . ?
C00W C02J H02R 110.1 . . ?
C00W C02J H02S 110.1 . . ?
H02R C02J H02S 108.4 . . ?
O00A C02K C01E 111.8(9) . . ?
O00A C02K H02T 109.3 . . ?
O00A C02K H02U 109.3 . . ?
C01E C02K H02T 109.3 . . ?
C01E C02K H02U 109.3 . . ?
H02T C02K H02U 107.9 . . ?
C01Q C02L H02V 108.8 . . ?
C01Q C02L H02W 108.8 . . ?
C01Q C02L C034 114.0(8) . . ?
H02V C02L H02W 107.7 . . ?
C034 C02L H02V 108.8 . . ?
C034 C02L H02W 108.8 . . ?
C01E C02M H02X 119.4 . . ?
C01H C02M C01E 121.2(10) . . ?
C01H C02M H02X 119.4 . . ?
C00T C02N C016 124.0(9) . . ?
C00T C02N H02Y 118.0 . . ?
C016 C02N H02Y 118.0 . . ?
C00X C02O H02Z 120.0 . . ?
C01V C02O C00X 119.9(11) . . ?
C01V C02O H02Z 120.0 . . ?
C01M C02P H02 120.1 . . ?
C01M C02P C02T 119.8(10) . . ?
C02T C02P H02 120.1 . . ?
C00R C02Q C03S 111.3(12) . . ?
C03W C02Q C00R 107.7(10) . . ?
C03W C02Q C03S 108.8(15) . . ?
C03W C02Q C03X 111.5(15) . . ?
C03X C02Q C00R 109.7(12) . . ?
C03X C02Q C03S 107.8(13) . . ?
O005 C02R C015 108.2(8) . . ?
O005 C02R H1 110.0 . . ?
O005 C02R H 110.0 . . ?
C015 C02R H1 110.0 . . ?
C015 C02R H 110.0 . . ?
H1 C02R H 108.4 . . ?
O003 C02S C00Q 108.7(7) . . ?
O003 C02S H2 110.0 . . ?
O003 C02S HA 110.0 . . ?
C00Q C02S H2 110.0 . . ?
C00Q C02S HA 110.0 . . ?
H2 C02S HA 108.3 . . ?
N00H C02T C02P 120.9(9) . . ?
N00H C02T C02Y 115.6(9) . . ?
C02P C02T C02Y 123.4(9) . . ?
C02X C02U H3 119.8 . . ?
C02X C02U C038 120.3(11) . . ?
C038 C02U H3 119.8 . . ?
C01S C02V H4 119.7 . . ?
C01W C02V C01S 120.7(10) . . ?
C01W C02V H4 119.7 . . ?
C018 C02W H5 118.2 . . ?
C031 C02W C018 123.6(10) . . ?
C031 C02W H5 118.2 . . ?
O009 C02X C02U 115.2(9) . . ?
O009 C02X C039 125.4(10) . . ?
C02U C02X C039 119.4(10) . . ?
O00B C02Y C02T 111.1(9) . . ?
O00B C02Y H6 109.4 . . ?
O00B C02Y HB 109.4 . . ?
C02T C02Y H6 109.4 . . ?
C02T C02Y HB 109.4 . . ?
H6 C02Y HB 108.0 . . ?
C00T C02Z C00X 109.1(8) . . ?
C00T C02Z C018 113.0(8) . . ?
C00T C02Z C01S 108.1(8) . . ?
C018 C02Z C00X 105.9(8) . . ?
C018 C02Z C01S 110.5(8) . . ?
C01S C02Z C00X 110.1(8) . . ?
C00O C030 H030 120.8 . . ?
C01T C030 C00O 118.5(10) . . ?
C01T C030 H030 120.8 . . ?
C02W C031 H031 119.4 . . ?
C02W C031 C033 121.2(10) . . ?
C033 C031 H031 119.4 . . ?
N007 C032 C013 109.5(8) . . ?
N007 C032 H03A 109.8 . . ?
N007 C032 H03B 109.8 . . ?
C013 C032 H03A 109.8 . . ?
C013 C032 H03B 109.8 . . ?
H03A C032 H03B 108.2 . . ?
C02E C033 C031 116.7(10) . . ?
C02E C033 C03N 120.3(11) . . ?
C031 C033 C03N 122.8(10) . . ?
C01K C034 C02L 114.8(9) . . ?
C01K C034 H03C 108.6 . . ?
C01K C034 H03D 108.6 . . ?
C02L C034 H03C 108.6 . . ?
C02L C034 H03D 108.6 . . ?
H03C C034 H03D 107.5 . . ?
C01E C035 C01I 121.7(10) . . ?
C01E C035 H035 119.2 . . ?
C01I C035 H035 119.2 . . ?
C01D C036 C01O 123.5(11) . . ?
C01D C036 H036 118.3 . . ?
C01O C036 H036 118.3 . . ?
C01N C038 C02U 121.1(10) . . ?
C01N C038 H038 119.4 . . ?
C02U C038 H038 119.4 . . ?
C027 C039 C02X 118.8(10) . . ?
C027 C039 H039 120.6 . . ?
C02X C039 H039 120.6 . . ?
C03D C03B C00K 111.6(9) . . ?
C03H C03B C00K 107.6(8) . . ?
C03H C03B C03D 109.0(10) . . ?
C03H C03B C03Q 110.1(10) . . ?
C03Q C03B C00K 109.6(9) . . ?
C03Q C03B C03D 109.0(10) . . ?
H14 C03C HC 109.5 . . ?
H14 C03C HD 109.5 . . ?
HC C03C HD 109.5 . . ?
C03T C03C H14 109.5 . . ?
C03T C03C HC 109.5 . . ?
C03T C03C HD 109.5 . . ?
C03B C03D H03E 109.5 . . ?
C03B C03D H03F 109.5 . . ?
C03B C03D H03G 109.5 . . ?
H03E C03D H03F 109.5 . . ?
H03E C03D H03G 109.5 . . ?
H03F C03D H03G 109.5 . . ?
C012 C03E H03H 109.5 . . ?
C012 C03E H03I 109.5 . . ?
C012 C03E H03J 109.5 . . ?
H03H C03E H03I 109.5 . . ?
H03H C03E H03J 109.5 . . ?
H03I C03E H03J 109.5 . . ?
O004 C03F C023 109.3(8) . . ?
O004 C03F H03K 109.8 . . ?
O004 C03F H03L 109.8 . . ?
C023 C03F H03K 109.8 . . ?
C023 C03F H03L 109.8 . . ?
H03K C03F H03L 108.3 . . ?
C03I C03G C01Z 112.5(10) . . ?
C03J C03G C01Z 107.6(10) . . ?
C03J C03G C03I 106.9(11) . . ?
C03O C03G C01Z 110.1(9) . . ?
C03O C03G C03I 107.7(11) . . ?
C03O C03G C03J 112.0(11) . . ?
C03B C03H H03M 109.5 . . ?
C03B C03H H03N 109.5 . . ?
C03B C03H H03O 109.5 . . ?
H03M C03H H03N 109.5 . . ?
H03M C03H H03O 109.5 . . ?
H03N C03H H03O 109.5 . . ?
C03G C03I H03P 109.5 . . ?
C03G C03I H03Q 109.5 . . ?
C03G C03I H03R 109.5 . . ?
H03P C03I H03Q 109.5 . . ?
H03P C03I H03R 109.5 . . ?
H03Q C03I H03R 109.5 . . ?
C03G C03J H03S 109.5 . . ?
C03G C03J H03T 109.5 . . ?
C03G C03J H03U 109.5 . . ?
H03S C03J H03T 109.5 . . ?
H03S C03J H03U 109.5 . . ?
H03T C03J H03U 109.5 . . ?
C012 C03K H03V 109.5 . . ?
C012 C03K H03W 109.5 . . ?
C012 C03K H03X 109.5 . . ?
H03V C03K H03W 109.5 . . ?
H03V C03K H03X 109.5 . . ?
H03W C03K H03X 109.5 . . ?
H03Y C03L HE 109.5 . . ?
H03Y C03L HF 109.5 . . ?
HE C03L HF 109.5 . . ?
C03N C03L H03Y 109.5 . . ?
C03N C03L HE 109.5 . . ?
C03N C03L HF 109.5 . . ?
H03Z C03M HG 109.5 . . ?
H03Z C03M HH 109.5 . . ?
HG C03M HH 109.5 . . ?
C03N C03M H03Z 109.5 . . ?
C03N C03M HG 109.5 . . ?
C03N C03M HH 109.5 . . ?
C03L C03N C033 112.1(10) . . ?
C03L C03N C03P 107.3(11) . . ?
C03M C03N C033 108.5(9) . . ?
C03M C03N C03L 108.4(11) . . ?
C03M C03N C03P 110.9(11) . . ?
C03P C03N C033 109.6(10) . . ?
C03G C03O H03 109.5 . . ?
C03G C03O HI 109.5 . . ?
C03G C03O HJ 109.5 . . ?
H03 C03O HI 109.5 . . ?
H03 C03O HJ 109.5 . . ?
HI C03O HJ 109.5 . . ?
C03N C03P H7 109.5 . . ?
C03N C03P HK 109.5 . . ?
C03N C03P HL 109.5 . . ?
H7 C03P HK 109.5 . . ?
H7 C03P HL 109.5 . . ?
HK C03P HL 109.5 . . ?
C03B C03Q H8 109.5 . . ?
C03B C03Q HM 109.5 . . ?
C03B C03Q HN 109.5 . . ?
H8 C03Q HM 109.5 . . ?
H8 C03Q HN 109.5 . . ?
HM C03Q HN 109.5 . . ?
C012 C03R H9 109.5 . . ?
C012 C03R HO 109.5 . . ?
C012 C03R HP 109.5 . . ?
H9 C03R HO 109.5 . . ?
H9 C03R HP 109.5 . . ?
HO C03R HP 109.5 . . ?
C02Q C03S H10 109.5 . . ?
C02Q C03S HQ 109.5 . . ?
C02Q C03S HR 109.5 . . ?
H10 C03S HQ 109.5 . . ?
H10 C03S HR 109.5 . . ?
HQ C03S HR 109.5 . . ?
N01X C03T C03C 178.3(15) . . ?
N03A C03U C3 177.2(19) . . ?
H15 C03V HS 109.5 . . ?
H15 C03V HT 109.5 . . ?
HS C03V HT 109.5 . . ?
C040 C03V H15 109.5 . . ?
C040 C03V HS 109.5 . . ?
C040 C03V HT 109.5 . . ?
C02Q C03W H11 109.5 . . ?
C02Q C03W HU 109.5 . . ?
C02Q C03W HV 109.5 . . ?
H11 C03W HU 109.5 . . ?
H11 C03W HV 109.5 . . ?
HU C03W HV 109.5 . . ?
C02Q C03X H12 109.5 . . ?
C02Q C03X HW 109.5 . . ?
C02Q C03X HX 109.5 . . ?
H12 C03X HW 109.5 . . ?
H12 C03X HX 109.5 . . ?
HW C03X HX 109.5 . . ?
C01L C03Y H13 109.5 . . ?
C01L C03Y HY 109.5 . . ?
C01L C03Y HZ 109.5 . . ?
H13 C03Y HY 109.5 . . ?
H13 C03Y HZ 109.5 . . ?
HY C03Y HZ 109.5 . . ?
N03Z C040 C03V 168(2) . . ?
C01L C041 H04A 109.5 . . ?
C01L C041 H04B 109.5 . . ?
C01L C041 H04C 109.5 . . ?
H04A C041 H04B 109.5 . . ?
H04A C041 H04C 109.5 . . ?
H04B C041 H04C 109.5 . . ?
C01L C042 H04D 109.5 . . ?
C01L C042 H04E 109.5 . . ?
C01L C042 H04F 109.5 . . ?
H04D C042 H04E 109.5 . . ?
H04D C042 H04F 109.5 . . ?
H04E C042 H04F 109.5 . . ?
C03U C3 H3A 109.5 . . ?
C03U C3 H3B 109.5 . . ?
C03U C3 H3C 109.5 . . ?
H3A C3 H3B 109.5 . . ?
H3A C3 H3C 109.5 . . ?
H3B C3 H3C 109.5 . . ?

loop_
_geom_bond_atom_site_label_1
_geom_bond_atom_site_label_2
_geom_bond_distance
_geom_bond_site_symmetry_2
_geom_bond_publ_flag
Cu01 N008 1.893(7) . ?
Cu01 N00F 1.995(8) . ?
Cu01 N00H 2.029(8) . ?
P002 F00C 1.606(8) . ?
P002 F00D 1.571(8) . ?
P002 F00E 1.587(9) . ?
P002 F00I 1.579(8) . ?
P002 F026 1.578(9) . ?
P002 F037 1.549(9) . ?
O003 C02I 1.424(11) . ?
O003 C02S 1.426(11) . ?
O004 C017 1.378(12) . ?
O004 C03F 1.458(12) . ?
O005 C00J 1.349(11) . ?
O005 C02R 1.435(11) . ?
O006 C00M 1.374(12) . ?
O006 C028 1.460(12) . ?
N007 N00G 1.348(10) . ?
N007 C00S 1.306(11) . ?
N007 C032 1.474(12) . ?
N008 N00G 1.350(11) . ?
N008 C00Q 1.358(11) . ?
O009 C01Q 1.452(12) . ?
O009 C02X 1.353(12) . ?
O00A C02J 1.406(11) . ?
O00A C02K 1.450(12) . ?
O00B C02B 1.421(12) . ?
O00B C02Y 1.404(12) . ?
N00F C00O 1.346(12) . ?
N00F C00W 1.339(12) . ?
N00H C00N 1.339(12) . ?
N00H C02T 1.348(13) . ?
C00J C00V 1.374(13) . ?
C00J C01F 1.396(13) . ?
C00K C020 1.377(14) . ?
C00K C02H 1.387(14) . ?
C00K C03B 1.556(13) . ?
C00L H00L 0.9500 . ?
C00L C010 1.404(14) . ?
C00L C02D 1.360(14) . ?
C00M C01G 1.386(14) . ?
C00M C01W 1.385(14) . ?
C00N C00O 1.498(14) . ?
C00N C022 1.399(13) . ?
C00O C030 1.406(13) . ?
C00P H00P 0.9500 . ?
C00P C00Y 1.380(14) . ?
C00P C011 1.411(13) . ?
C00Q C00S 1.381(12) . ?
C00Q C02S 1.486(13) . ?
C00R C01A 1.423(15) . ?
C00R C01B 1.393(14) . ?
C00R C02Q 1.516(15) . ?
C00S H00S 0.9500 . ?
C00T C02D 1.422(13) . ?
C00T C02N 1.377(13) . ?
C00T C02Z 1.522(11) . ?
C00U H00U 0.9500 . ?
C00U C01B 1.412(14) . ?
C00U C02G 1.376(14) . ?
C00V H00V 0.9500 . ?
C00V C014 1.391(14) . ?
C00W C01U 1.399(13) . ?
C00W C02J 1.525(14) . ?
C00X C02C 1.379(15) . ?
C00X C02O 1.430(15) . ?
C00X C02Z 1.565(14) . ?
C00Y H00Y 0.9500 . ?
C00Y C01O 1.389(15) . ?
C00Z C011 1.570(13) . ?
C00Z C01P 1.548(13) . ?
C00Z C021 1.546(13) . ?
C00Z C02G 1.514(12) . ?
C010 C016 1.395(14) . ?
C010 C01L 1.512(16) . ?
C011 C01D 1.390(14) . ?
C012 C01O 1.528(14) . ?
C012 C03E 1.507(16) . ?
C012 C03K 1.564(16) . ?
C012 C03R 1.496(16) . ?
C013 H01A 0.9900 . ?
C013 H01B 0.9900 . ?
C013 C025 1.498(13) . ?
C013 C032 1.529(13) . ?
C014 H014 0.9500 . ?
C014 C021 1.390(13) . ?
C015 H01C 0.9900 . ?
C015 H01D 0.9900 . ?
C015 C02A 1.522(13) . ?
C015 C02R 1.525(13) . ?
C016 H016 0.9500 . ?
C016 C02N 1.378(14) . ?
C017 C01H 1.393(14) . ?
C017 C01I 1.396(13) . ?
C018 C02F 1.405(14) . ?
C018 C02W 1.399(14) . ?
C018 C02Z 1.530(14) . ?
C019 H019 0.9500 . ?
C019 C01P 1.410(14) . ?
C019 C020 1.377(13) . ?
C01A H01E 0.9500 . ?
C01A C01R 1.370(14) . ?
C01B H01F 0.9500 . ?
C01C H01G 0.9500 . ?
C01C C01G 1.365(14) . ?
C01C C01S 1.379(14) . ?
C01D H01H 0.9500 . ?
C01D C036 1.342(15) . ?
C01E C02K 1.507(15) . ?
C01E C02M 1.385(14) . ?
C01E C035 1.374(15) . ?
C01F H01I 0.9500 . ?
C01F C01J 1.408(14) . ?
C01G H01J 0.9500 . ?
C01H H01K 0.9500 . ?
C01H C02M 1.378(14) . ?
C01I H01L 0.9500 . ?
C01I C035 1.396(15) . ?
C01J H01M 0.9500 . ?
C01J C021 1.394(13) . ?
C01K H01N 0.9900 . ?
C01K H01O 0.9900 . ?
C01K C023 1.516(15) . ?
C01K C034 1.523(15) . ?
C01L C03Y 1.49(2) . ?
C01L C041 1.500(19) . ?
C01L C042 1.52(2) . ?
C01M H01P 0.9500 . ?
C01M C022 1.393(15) . ?
C01M C02P 1.359(15) . ?
C01N C027 1.385(15) . ?
C01N C02B 1.497(15) . ?
C01N C038 1.393(15) . ?
C01O C036 1.396(14) . ?
C01P C024 1.379(14) . ?
C01Q H01Q 0.9900 . ?
C01Q H01R 0.9900 . ?
C01Q C02L 1.519(14) . ?
C01R H01S 0.9500 . ?
C01R C02G 1.413(14) . ?
C01S C02V 1.427(14) . ?
C01S C02Z 1.563(14) . ?
C01T H01T 0.9500 . ?
C01T C01U 1.398(15) . ?
C01T C030 1.345(14) . ?
C01U H01U 0.9500 . ?
C01V H01V 0.9500 . ?
C01V C01Z 1.375(17) . ?
C01V C02O 1.378(16) . ?
C01W H01W 0.9500 . ?
C01W C02V 1.390(15) . ?
N01X C03T 1.112(16) . ?
C01Y H01X 0.9900 . ?
C01Y H01Y 0.9900 . ?
C01Y C028 1.526(11) . ?
C01Y C02I 1.493(14) . ?
C01Z C029 1.372(17) . ?
C01Z C03G 1.520(13) . ?
C020 H020 0.9500 . ?
C022 H022 0.9500 . ?
C023 H02A 0.9900 . ?
C023 H02B 0.9900 . ?
C023 C03F 1.496(16) . ?
C024 H024 0.9500 . ?
C024 C02H 1.402(14) . ?
C025 H02C 0.9900 . ?
C025 H02D 0.9900 . ?
C025 C02A 1.508(14) . ?
C027 H027 0.9500 . ?
C027 C039 1.401(15) . ?
C028 H02E 0.9900 . ?
C028 H02F 0.9900 . ?
C029 H029 0.9500 . ?
C029 C02C 1.415(15) . ?
C02A H02G 0.9900 . ?
C02A H02H 0.9900 . ?
C02B H02I 0.9900 . ?
C02B H02J 0.9900 . ?
C02C H02K 0.9500 . ?
C02D H02L 0.9500 . ?
C02E H02M 0.9500 . ?
C02E C02F 1.402(15) . ?
C02E C033 1.358(16) . ?
C02F H02N 0.9500 . ?
C02H H02O 0.9500 . ?
C02I H02P 0.9900 . ?
C02I H02Q 0.9900 . ?
C02J H02R 0.9900 . ?
C02J H02S 0.9900 . ?
C02K H02T 0.9900 . ?
C02K H02U 0.9900 . ?
C02L H02V 0.9900 . ?
C02L H02W 0.9900 . ?
C02L C034 1.523(12) . ?
C02M H02X 0.9500 . ?
C02N H02Y 0.9500 . ?
C02O H02Z 0.9500 . ?
C02P H02 0.9500 . ?
C02P C02T 1.405(14) . ?
C02Q C03S 1.52(2) . ?
C02Q C03W 1.503(18) . ?
C02Q C03X 1.50(2) . ?
C02R H1 0.9900 . ?
C02R H 0.9900 . ?
C02S H2 0.9900 . ?
C02S HA 0.9900 . ?
C02T C02Y 1.481(14) . ?
C02U H3 0.9500 . ?
C02U C02X 1.395(15) . ?
C02U C038 1.395(15) . ?
C02V H4 0.9500 . ?
C02W H5 0.9500 . ?
C02W C031 1.358(15) . ?
C02X C039 1.404(14) . ?
C02Y H6 0.9900 . ?
C02Y HB 0.9900 . ?
C030 H030 0.9500 . ?
C031 H031 0.9500 . ?
C031 C033 1.424(16) . ?
C032 H03A 0.9900 . ?
C032 H03B 0.9900 . ?
C033 C03N 1.543(15) . ?
C034 H03C 0.9900 . ?
C034 H03D 0.9900 . ?
C035 H035 0.9500 . ?
C036 H036 0.9500 . ?
C038 H038 0.9500 . ?
C039 H039 0.9500 . ?
N03A C03U 1.123(18) . ?
C03B C03D 1.527(13) . ?
C03B C03H 1.522(13) . ?
C03B C03Q 1.524(16) . ?
C03C H14 0.9800 . ?
C03C HC 0.9800 . ?
C03C HD 0.9800 . ?
C03C C03T 1.468(19) . ?
C03D H03E 0.9800 . ?
C03D H03F 0.9800 . ?
C03D H03G 0.9800 . ?
C03E H03H 0.9800 . ?
C03E H03I 0.9800 . ?
C03E H03J 0.9800 . ?
C03F H03K 0.9900 . ?
C03F H03L 0.9900 . ?
C03G C03I 1.510(9) . ?
C03G C03J 1.502(18) . ?
C03G C03O 1.479(16) . ?
C03H H03M 0.9800 . ?
C03H H03N 0.9800 . ?
C03H H03O 0.9800 . ?
C03I H03P 0.9800 . ?
C03I H03Q 0.9800 . ?
C03I H03R 0.9800 . ?
C03J H03S 0.9800 . ?
C03J H03T 0.9800 . ?
C03J H03U 0.9800 . ?
C03K H03V 0.9800 . ?
C03K H03W 0.9800 . ?
C03K H03X 0.9800 . ?
C03L H03Y 0.9800 . ?
C03L HE 0.9800 . ?
C03L HF 0.9800 . ?
C03L C03N 1.519(17) . ?
C03M H03Z 0.9800 . ?
C03M HG 0.9800 . ?
C03M HH 0.9800 . ?
C03M C03N 1.509(9) . ?
C03N C03P 1.529(11) . ?
C03O H03 0.9800 . ?
C03O HI 0.9800 . ?
C03O HJ 0.9800 . ?
C03P H7 0.9800 . ?
C03P HK 0.9800 . ?
C03P HL 0.9800 . ?
C03Q H8 0.9800 . ?
C03Q HM 0.9800 . ?
C03Q HN 0.9800 . ?
C03R H9 0.9800 . ?
C03R HO 0.9800 . ?
C03R HP 0.9800 . ?
C03S H10 0.9800 . ?
C03S HQ 0.9800 . ?
C03S HR 0.9800 . ?
C03U C3 1.47(3) . ?
C03V H15 0.9800 . ?
C03V HS 0.9800 . ?
C03V HT 0.9800 . ?
C03V C040 1.49(3) . ?
C03W H11 0.9800 . ?
C03W HU 0.9800 . ?
C03W HV 0.9800 . ?
C03X H12 0.9800 . ?
C03X HW 0.9800 . ?
C03X HX 0.9800 . ?
C03Y H13 0.9800 . ?
C03Y HY 0.9800 . ?
C03Y HZ 0.9800 . ?
N03Z C040 1.41(4) . ?
C041 H04A 0.9800 . ?
C041 H04B 0.9800 . ?
C041 H04C 0.9800 . ?
C042 H04D 0.9800 . ?
C042 H04E 0.9800 . ?
C042 H04F 0.9800 . ?
C3 H3A 0.9800 . ?
C3 H3B 0.9800 . ?
C3 H3C 0.9800 . ?

loop_
_geom_torsion_atom_site_label_1
_geom_torsion_atom_site_label_2
_geom_torsion_atom_site_label_3
_geom_torsion_atom_site_label_4
_geom_torsion
_geom_torsion_site_symmetry_1
_geom_torsion_site_symmetry_2
_geom_torsion_site_symmetry_3
_geom_torsion_site_symmetry_4
_geom_torsion_publ_flag
Cu01 N008 N00G N007 178.1(6) . . . . ?
Cu01 N008 C00Q C00S -178.3(6) . . . . ?
Cu01 N008 C00Q C02S 3.4(12) . . . . ?
Cu01 N00F C00O C00N -4.0(10) . . . . ?
Cu01 N00F C00O C030 174.8(7) . . . . ?
Cu01 N00F C00W C01U -172.9(7) . . . . ?
Cu01 N00F C00W C02J 6.7(12) . . . . ?
Cu01 N00H C00N C00O -0.3(10) . . . . ?
Cu01 N00H C00N C022 178.2(7) . . . . ?
Cu01 N00H C02T C02P 179.7(7) . . . . ?
Cu01 N00H C02T C02Y 2.6(13) . . . . ?
O004 C017 C01H C02M -177.7(9) . . . . ?
O004 C017 C01I C035 -178.5(8) . . . . ?
O005 C00J C00V C014 -178.7(9) . . . . ?
O005 C00J C01F C01J -179.7(8) . . . . ?
O006 C00M C01G C01C -179.7(10) . . . . ?
O006 C00M C01W C02V 177.9(9) . . . . ?
N008 C00Q C00S N007 1.6(10) . . . . ?
N008 C00Q C02S O003 -18.3(13) . . . . ?
O009 C01Q C02L C034 54.3(12) . . . . ?
O009 C02X C039 C027 179.1(9) . . . . ?
N00F Cu01 N008 N00G 89.3(9) . . . . ?
N00F Cu01 N008 C00Q -95.6(9) . . . . ?
N00F C00O C030 C01T 0.0(15) . . . . ?
N00F C00W C01U C01T -2.4(14) . . . . ?
N00F C00W C02J O00A 167.0(8) . . . . ?
N00G N007 C00S C00Q -0.2(11) . . . . ?
N00G N007 C032 C013 93.4(10) . . . . ?
N00G N008 C00Q C00S -2.4(10) . . . . ?
N00G N008 C00Q C02S 179.3(8) . . . . ?
N00H Cu01 N008 N00G -77.4(9) . . . . ?
N00H Cu01 N008 C00Q 97.7(8) . . . . ?
N00H C00N C00O N00F 2.8(12) . . . . ?
N00H C00N C00O C030 -175.9(9) . . . . ?
N00H C00N C022 C01M 1.9(15) . . . . ?
N00H C02T C02Y O00B -168.8(8) . . . . ?
C00J O005 C02R C015 177.2(8) . . . . ?
C00J C00V C014 C021 -1.4(16) . . . . ?
C00J C01F C01J C021 -1.5(15) . . . . ?
C00L C010 C016 C02N 1.3(15) . . . . ?
C00L C010 C01L C03Y 46(2) . . . . ?
C00L C010 C01L C041 -73.0(14) . . . . ?
C00L C010 C01L C042 172.4(14) . . . . ?
C00M O006 C028 C01Y 172.4(8) . . . . ?
C00M C01W C02V C01S 3.5(16) . . . . ?
C00N N00H C02T C02P -1.3(14) . . . . ?
C00N N00H C02T C02Y -178.4(9) . . . . ?
C00N C00O C030 C01T 178.7(9) . . . . ?
C00O N00F C00W C01U 2.9(14) . . . . ?
C00O N00F C00W C02J -177.6(8) . . . . ?
C00O C00N C022 C01M -179.9(9) . . . . ?
C00P C00Y C01O C012 -179.8(9) . . . . ?
C00P C00Y C01O C036 -2.3(15) . . . . ?
C00P C011 C01D C036 -1.2(16) . . . . ?
C00Q N008 N00G N007 2.3(10) . . . . ?
C00R C01A C01R C02G 3.2(15) . . . . ?
C00S N007 N00G N008 -1.3(11) . . . . ?
C00S N007 C032 C013 -83.6(12) . . . . ?
C00S C00Q C02S O003 163.9(9) . . . . ?
C00V C00J C01F C01J 2.3(15) . . . . ?
C00V C014 C021 C00Z 176.7(9) . . . . ?
C00V C014 C021 C01J 2.1(15) . . . . ?
C00W N00F C00O C00N 179.7(8) . . . . ?
C00W N00F C00O C030 -1.5(13) . . . . ?
C00Y C00P C011 C00Z 179.8(8) . . . . ?
C00Y C00P C011 C01D 3.2(14) . . . . ?
C00Y C01O C036 C01D 4.4(16) . . . . ?
C00Z C011 C01D C036 -177.6(10) . . . . ?
C00Z C01P C024 C02H 178.0(9) . . . . ?
C010 C00L C02D C00T 1.3(17) . . . . ?
C010 C016 C02N C00T -0.8(16) . . . . ?
C011 C00P C00Y C01O -1.4(15) . . . . ?
C011 C00Z C01P C019 -61.0(11) . . . . ?
C011 C00Z C01P C024 121.2(10) . . . . ?
C011 C00Z C021 C014 -61.9(11) . . . . ?
C011 C00Z C021 C01J 112.5(10) . . . . ?
C011 C00Z C02G C00U 0.1(13) . . . . ?
C011 C00Z C02G C01R 179.9(8) . . . . ?
C011 C01D C036 C01O -2.7(19) . . . . ?
C012 C01O C036 C01D -178.1(11) . . . . ?
C013 C025 C02A C015 -174.0(9) . . . . ?
C016 C010 C01L C03Y -134.2(16) . . . . ?
C016 C010 C01L C041 106.7(13) . . . . ?
C016 C010 C01L C042 -8(2) . . . . ?
C017 O004 C03F C023 169.3(8) . . . . ?
C017 C01H C02M C01E -5.6(15) . . . . ?
C017 C01I C035 C01E -2.4(14) . . . . ?
C018 C02W C031 C033 2.1(18) . . . . ?
C019 C01P C024 C02H 0.2(14) . . . . ?
C01A C00R C01B C00U 0.2(14) . . . . ?
C01A C00R C02Q C03S -30.4(18) . . . . ?
C01A C00R C02Q C03W 88.8(14) . . . . ?
C01A C00R C02Q C03X -149.6(14) . . . . ?
C01A C01R C02G C00U -3.9(14) . . . . ?
C01A C01R C02G C00Z 176.3(9) . . . . ?
C01B C00R C01A C01R -1.3(15) . . . . ?
C01B C00R C02Q C03S 153.1(14) . . . . ?
C01B C00R C02Q C03W -87.7(15) . . . . ?
C01B C00R C02Q C03X 33.9(17) . . . . ?
C01B C00U C02G C00Z -177.4(9) . . . . ?
C01B C00U C02G C01R 2.8(14) . . . . ?
C01C C01S C02V C01W 0.6(15) . . . . ?
C01C C01S C02Z C00T 47.0(13) . . . . ?
C01C C01S C02Z C00X 166.1(9) . . . . ?
C01C C01S C02Z C018 -77.2(12) . . . . ?
C01F C00J C00V C014 -0.9(15) . . . . ?
C01F C01J C021 C00Z -175.1(8) . . . . ?
C01F C01J C021 C014 -0.7(14) . . . . ?
C01G C00M C01W C02V -6.4(16) . . . . ?
C01G C01C C01S C02V -1.9(15) . . . . ?
C01G C01C C01S C02Z 175.1(9) . . . . ?
C01H C017 C01I C035 0.8(14) . . . . ?
C01I C017 C01H C02M 3.2(15) . . . . ?
C01K C023 C03F O004 -61.2(11) . . . . ?
C01L C010 C016 C02N -178.5(11) . . . . ?
C01M C02P C02T N00H 2.6(16) . . . . ?
C01M C02P C02T C02Y 179.5(10) . . . . ?
C01N C027 C039 C02X 0.8(15) . . . . ?
C01P C00Z C011 C00P 178.1(8) . . . . ?
C01P C00Z C011 C01D -5.6(13) . . . . ?
C01P C00Z C021 C014 59.0(11) . . . . ?
C01P C00Z C021 C01J -126.7(9) . . . . ?
C01P C00Z C02G C00U -122.5(10) . . . . ?
C01P C00Z C02G C01R 57.4(11) . . . . ?
C01P C019 C020 C00K 2.4(16) . . . . ?
C01P C024 C02H C00K 0.3(15) . . . . ?
C01Q O009 C02X C02U 179.1(9) . . . . ?
C01Q O009 C02X C039 0.8(14) . . . . ?
C01Q C02L C034 C01K 50.3(13) . . . . ?
C01S C01C C01G C00M -1.0(16) . . . . ?
C01U C00W C02J O00A -13.4(13) . . . . ?
C01U C01T C030 C00O 0.4(15) . . . . ?
C01V C01Z C029 C02C -1.4(16) . . . . ?
C01V C01Z C03G C03I -175.7(11) . . . . ?
C01V C01Z C03G C03J 66.8(14) . . . . ?
C01V C01Z C03G C03O -55.5(15) . . . . ?
C01W C00M C01G C01C 5.2(15) . . . . ?
C01Z C01V C02O C00X 0.8(17) . . . . ?
C01Z C029 C02C C00X 1.4(17) . . . . ?
C020 C00K C02H C024 0.5(14) . . . . ?
C020 C00K C03B C03D -171.6(10) . . . . ?
C020 C00K C03B C03H 68.9(12) . . . . ?
C020 C00K C03B C03Q -50.8(14) . . . . ?
C020 C019 C01P C00Z -179.5(9) . . . . ?
C020 C019 C01P C024 -1.5(14) . . . . ?
C021 C00Z C011 C00P -61.3(10) . . . . ?
C021 C00Z C011 C01D 115.0(10) . . . . ?
C021 C00Z C01P C019 -177.1(8) . . . . ?
C021 C00Z C01P C024 5.1(13) . . . . ?
C021 C00Z C02G C00U 116.5(10) . . . . ?
C021 C00Z C02G C01R -63.7(10) . . . . ?
C022 C00N C00O N00F -175.6(9) . . . . ?
C022 C00N C00O C030 5.7(14) . . . . ?
C022 C01M C02P C02T -1.6(16) . . . . ?
C023 C01K C034 C02L 63.9(12) . . . . ?
C025 C013 C032 N007 -179.0(8) . . . . ?
C027 C01N C02B O00B 122.8(11) . . . . ?
C027 C01N C038 C02U 2.1(15) . . . . ?
C028 O006 C00M C01G 6.1(15) . . . . ?
C028 O006 C00M C01W -178.5(9) . . . . ?
C028 C01Y C02I O003 64.9(11) . . . . ?
C029 C01Z C03G C03I 1.6(17) . . . . ?
C029 C01Z C03G C03J -115.8(13) . . . . ?
C029 C01Z C03G C03O 121.8(12) . . . . ?
C02A C015 C02R O005 -69.8(11) . . . . ?
C02B O00B C02Y C02T -175.5(8) . . . . ?
C02B C01N C027 C039 176.5(9) . . . . ?
C02B C01N C038 C02U -176.7(9) . . . . ?
C02C C00X C02O C01V -0.7(15) . . . . ?
C02C C00X C02Z C00T 9.7(13) . . . . ?
C02C C00X C02Z C018 131.6(10) . . . . ?
C02C C00X C02Z C01S -108.8(11) . . . . ?
C02D C00L C010 C016 -1.6(16) . . . . ?
C02D C00L C010 C01L 178.2(11) . . . . ?
C02D C00T C02N C016 0.4(15) . . . . ?
C02D C00T C02Z C00X 94.8(11) . . . . ?
C02D C00T C02Z C018 -22.8(14) . . . . ?
C02D C00T C02Z C01S -145.5(9) . . . . ?
C02E C033 C03N C03L 175.3(11) . . . . ?
C02E C033 C03N C03M -65.0(14) . . . . ?
C02E C033 C03N C03P 56.3(14) . . . . ?
C02F C018 C02W C031 -2.0(15) . . . . ?
C02F C018 C02Z C00T -98.4(11) . . . . ?
C02F C018 C02Z C00X 142.2(10) . . . . ?
C02F C018 C02Z C01S 23.0(13) . . . . ?
C02F C02E C033 C031 1.2(17) . . . . ?
C02F C02E C033 C03N 175.9(10) . . . . ?
C02G C00U C01B C00R -1.1(15) . . . . ?
C02G C00Z C011 C00P 59.2(11) . . . . ?
C02G C00Z C011 C01D -124.5(10) . . . . ?
C02G C00Z C01P C019 62.1(11) . . . . ?
C02G C00Z C01P C024 -115.7(10) . . . . ?
C02G C00Z C021 C014 176.5(8) . . . . ?
C02G C00Z C021 C01J -9.2(12) . . . . ?
C02H C00K C020 C019 -1.8(15) . . . . ?
C02H C00K C03B C03D 11.1(14) . . . . ?
C02H C00K C03B C03H -108.4(11) . . . . ?
C02H C00K C03B C03Q 131.9(12) . . . . ?
C02I O003 C02S C00Q 154.0(8) . . . . ?
C02I C01Y C028 O006 -178.4(8) . . . . ?
C02J O00A C02K C01E 55.9(11) . . . . ?
C02J C00W C01U C01T 178.1(9) . . . . ?
C02K O00A C02J C00W 172.1(8) . . . . ?
C02K C01E C02M C01H -179.9(9) . . . . ?
C02K C01E C035 C01I -176.0(9) . . . . ?
C02M C01E C02K O00A -108.3(11) . . . . ?
C02M C01E C035 C01I 0.1(15) . . . . ?
C02N C00T C02D C00L -0.7(15) . . . . ?
C02N C00T C02Z C00X -78.6(12) . . . . ?
C02N C00T C02Z C018 163.8(10) . . . . ?
C02N C00T C02Z C01S 41.2(13) . . . . ?
C02O C00X C02C C029 -0.3(15) . . . . ?
C02O C00X C02Z C00T -169.0(9) . . . . ?
C02O C00X C02Z C018 -47.1(12) . . . . ?
C02O C00X C02Z C01S 72.5(11) . . . . ?
C02O C01V C01Z C029 0.3(17) . . . . ?
C02O C01V C01Z C03G 177.8(11) . . . . ?
C02P C01M C022 C00N -0.5(15) . . . . ?
C02P C02T C02Y O00B 14.2(14) . . . . ?
C02Q C00R C01A C01R -178.0(10) . . . . ?
C02Q C00R C01B C00U 176.9(10) . . . . ?
C02R O005 C00J C00V -4.5(14) . . . . ?
C02R O005 C00J C01F 177.6(9) . . . . ?
C02R C015 C02A C025 -175.1(8) . . . . ?
C02S O003 C02I C01Y 68.4(11) . . . . ?
C02S C00Q C00S N007 179.7(10) . . . . ?
C02T N00H C00N C00O -179.3(8) . . . . ?
C02T N00H C00N C022 -0.9(14) . . . . ?
C02U C02X C039 C027 0.8(14) . . . . ?
C02V C01S C02Z C00T -136.2(10) . . . . ?
C02V C01S C02Z C00X -17.1(13) . . . . ?
C02V C01S C02Z C018 99.6(11) . . . . ?
C02W C018 C02F C02E 1.6(15) . . . . ?
C02W C018 C02Z C00T 79.7(12) . . . . ?
C02W C018 C02Z C00X -39.7(12) . . . . ?
C02W C018 C02Z C01S -159.0(9) . . . . ?
C02W C031 C033 C02E -1.6(17) . . . . ?
C02W C031 C033 C03N -176.2(10) . . . . ?
C02X O009 C01Q C02L -178.4(8) . . . . ?
C02X C02U C038 C01N -0.5(16) . . . . ?
C02Y O00B C02B C01N -62.7(12) . . . . ?
C02Z C00T C02D C00L -174.6(10) . . . . ?
C02Z C00T C02N C016 174.2(10) . . . . ?
C02Z C00X C02C C029 -179.1(9) . . . . ?
C02Z C00X C02O C01V 178.1(9) . . . . ?
C02Z C018 C02F C02E 179.8(10) . . . . ?
C02Z C018 C02W C031 179.8(10) . . . . ?
C02Z C01S C02V C01W -176.4(10) . . . . ?
C030 C01T C01U C00W 0.7(15) . . . . ?
C031 C033 C03N C03L -10.3(16) . . . . ?
C031 C033 C03N C03M 109.3(13) . . . . ?
C031 C033 C03N C03P -129.3(12) . . . . ?
C032 N007 N00G N008 -178.8(8) . . . . ?
C032 N007 C00S C00Q 176.9(9) . . . . ?
C032 C013 C025 C02A -161.0(9) . . . . ?
C033 C02E C02F C018 -1.3(17) . . . . ?
C034 C01K C023 C03F -157.4(8) . . . . ?
C035 C01E C02K O00A 67.7(12) . . . . ?
C035 C01E C02M C01H 4.0(15) . . . . ?
C038 C01N C027 C039 -2.3(15) . . . . ?
C038 C01N C02B O00B -58.4(13) . . . . ?
C038 C02U C02X O009 -179.4(9) . . . . ?
C038 C02U C02X C039 -1.0(15) . . . . ?
C03B C00K C020 C019 -179.3(9) . . . . ?
C03B C00K C02H C024 177.9(9) . . . . ?
C03E C012 C01O C00Y -142.3(11) . . . . ?
C03E C012 C01O C036 40.4(14) . . . . ?
C03F O004 C017 C01H -1.2(14) . . . . ?
C03F O004 C017 C01I 178.1(8) . . . . ?
C03G C01Z C029 C02C -178.8(11) . . . . ?
C03K C012 C01O C00Y 100.0(12) . . . . ?
C03K C012 C01O C036 -77.3(13) . . . . ?
C03R C012 C01O C00Y -19.1(15) . . . . ?
C03R C012 C01O C036 163.6(11) . . . . ?

loop_
_twin_individual_id
_twin_individual_mass_fraction_refined
1 0.731(3)
2 0.269(3)
